data_4118927
loop_
_publ_author_name
'Fatma Bannani'
'S\'ebastien Floquet'
'Nathalie Leclerc-Laronze'
'Mohamed Haouas'
'Francis Taulelle'
'J\'er\^ome Marrot'
'Paul K\"ogerler'
'Emmanuel Cadot'

_publ_contact_author
; 
      Pr E. Cadot
      Institut Lavoisier de Versailles, ILV, UMR CNRS 8180
      Universit\'e de Versailles Saint-Quentin-en-Yvelines
      45 Avenue des Etats Unis
      78035 Versailles Cedex
      France
;
_publ_contact_author_email cadot@chimie.uvsq.fr
_publ_contact_author_fax '(33) 1 39 25 44 52'
_publ_contact_author_phone '(33) 1 39 25 43 82 '
_publ_section_title
;
 Cubic Box versus Spheroidal Capsule Built from Defect and Intact
 Pentagonal Units
;
_journal_name_full 'Journal of the American Chemical Society'
_journal_page_first 19342
_journal_page_last 19345
_journal_paper_doi 10.1021/ja309302y
_journal_volume 134
_journal_year 2012
_chemical_formula_sum 'C52 H831 Mo132 N9.5 Na17.5 O694 S60'
_chemical_formula_weight 27689.27
_chemical_name_systematic
; 
 ? 
;
_space_group_IT_number 166
_symmetry_cell_setting trigonal
_symmetry_space_group_name_Hall '-R 3 2"'
_symmetry_space_group_name_H-M 'R -3 m :H'
_atom_sites_solution_hydrogens geom
_atom_sites_solution_primary direct
_atom_sites_solution_secondary difmap
_audit_creation_method SHELXL-97
_cell_angle_alpha 90.00
_cell_angle_beta 90.00
_cell_angle_gamma 120.00
_cell_formula_units_Z 12
_cell_length_a 64.949(4)
_cell_length_b 64.949(4)
_cell_length_c 77.695(5)
_cell_measurement_reflns_used 9918
_cell_measurement_temperature 150(2)
_cell_measurement_theta_max 16.57
_cell_measurement_theta_min 2.22
_cell_volume 283837(3)
_computing_cell_refinement 'Bruker SAINT'
_computing_data_collection 'Bruker APEX2'
_computing_data_reduction 'Bruker SAINT'
_computing_molecular_graphics 'Bruker SHELXTL'
_computing_publication_material 'Bruker SHELXTL'
_computing_structure_refinement 'SHELXL-97 (Sheldrick, 1997)'
_computing_structure_solution 'SHELXS-97 (Sheldrick, 1990)'
_diffrn_ambient_temperature 150(2)
_diffrn_detector_area_resol_mean 512x512
_diffrn_measured_fraction_theta_full 0.988
_diffrn_measured_fraction_theta_max 0.988
_diffrn_measurement_device_type 'Bruker APEX-II CCD'
_diffrn_measurement_method '\f and \w scans'
_diffrn_radiation_monochromator graphite
_diffrn_radiation_source 'fine-focus sealed tube'
_diffrn_radiation_type MoK\a
_diffrn_radiation_wavelength 0.71073
_diffrn_reflns_av_R_equivalents 0.0818
_diffrn_reflns_av_sigmaI/netI 0.2222
_diffrn_reflns_limit_h_max 0
_diffrn_reflns_limit_h_min -65
_diffrn_reflns_limit_k_max 77
_diffrn_reflns_limit_k_min 0
_diffrn_reflns_limit_l_max 92
_diffrn_reflns_limit_l_min 0
_diffrn_reflns_number 56862
_diffrn_reflns_theta_full 25.06
_diffrn_reflns_theta_max 25.06
_diffrn_reflns_theta_min 0.64
_diffrn_standards_number 0
_exptl_absorpt_coefficient_mu 1.919
_exptl_absorpt_correction_T_max 0.9626
_exptl_absorpt_correction_T_min 0.7239
_exptl_absorpt_correction_type multi-scan
_exptl_absorpt_process_details 'SADABS (Sheldrick, V2.10)'
_exptl_crystal_colour red
_exptl_crystal_density_diffrn 1.944
_exptl_crystal_description platelet
_exptl_crystal_F_000 161496
_exptl_crystal_size_max 0.18
_exptl_crystal_size_mid 0.12
_exptl_crystal_size_min 0.02
_refine_diff_density_max 1.236
_refine_diff_density_min -0.627
_refine_diff_density_rms 0.137
_refine_ls_extinction_method none
_refine_ls_goodness_of_fit_ref 0.953
_refine_ls_hydrogen_treatment constr
_refine_ls_matrix_type fullcycle
_refine_ls_number_parameters 2073
_refine_ls_number_reflns 56862
_refine_ls_number_restraints 20
_refine_ls_restrained_S_all 0.953
_refine_ls_R_factor_all 0.2105
_refine_ls_R_factor_gt 0.0795
_refine_ls_shift/su_max 0.004
_refine_ls_shift/su_mean 0.002
_refine_ls_structure_factor_coef Fsqd
_refine_ls_weighting_details 'calc w=1/[\s^2^(Fo^2^)+(0.1173P)^2^+0.0000P] where P=(Fo^2^+2Fc^2^)/3'
_refine_ls_weighting_scheme calc
_refine_ls_wR_factor_gt 0.2005
_refine_ls_wR_factor_ref 0.2370
_reflns_number_gt 14452
_reflns_number_total 56862
_reflns_threshold_expression >2sigma(I)
_cod_data_source_file ja309302y_si_003.cif
_cod_data_source_block 2
_cod_original_cell_volume 283838(29)
_cod_original_sg_symbol_H-M 'R -3 m'
_cod_original_formula_sum 'C52 H831 Mo132 N9.50 Na17.50 O694 S60'
_cod_database_code 4118927

loop_
_symmetry_equiv_pos_as_xyz
'x, y, z'
'-y, x-y, z'
'-x+y, -x, z'
'y, x, -z'
'x-y, -y, -z'
'-x, -x+y, -z'
'x+2/3, y+1/3, z+1/3'
'-y+2/3, x-y+1/3, z+1/3'
'-x+y+2/3, -x+1/3, z+1/3'
'y+2/3, x+1/3, -z+1/3'
'x-y+2/3, -y+1/3, -z+1/3'
'-x+2/3, -x+y+1/3, -z+1/3'
'x+1/3, y+2/3, z+2/3'
'-y+1/3, x-y+2/3, z+2/3'
'-x+y+1/3, -x+2/3, z+2/3'
'y+1/3, x+2/3, -z+2/3'
'x-y+1/3, -y+2/3, -z+2/3'
'-x+1/3, -x+y+2/3, -z+2/3'
'-x, -y, -z'
'y, -x+y, -z'
'x-y, x, -z'
'-y, -x, z'
'-x+y, y, z'
'x, x-y, z'
'-x+2/3, -y+1/3, -z+1/3'
'y+2/3, -x+y+1/3, -z+1/3'
'x-y+2/3, x+1/3, -z+1/3'
'-y+2/3, -x+1/3, z+1/3'
'-x+y+2/3, y+1/3, z+1/3'
'x+2/3, x-y+1/3, z+1/3'
'-x+1/3, -y+2/3, -z+2/3'
'y+1/3, -x+y+2/3, -z+2/3'
'x-y+1/3, x+2/3, -z+2/3'
'-y+1/3, -x+2/3, z+2/3'
'-x+y+1/3, y+2/3, z+2/3'
'x+1/3, x-y+2/3, z+2/3'

loop_
_atom_site_label
_atom_site_type_symbol
_atom_site_fract_x
_atom_site_fract_y
_atom_site_fract_z
_atom_site_U_iso_or_equiv
_atom_site_adp_type
_atom_site_occupancy
_atom_site_symmetry_multiplicity
_atom_site_calc_flag
_atom_site_refinement_flags
Mo1 Mo 0.114797(11) 0.22959(2) 0.032049(15) 0.0802(4) Uani 1 2 d S
Mo2 Mo 0.158351(14) 0.220959(16) 0.044103(11) 0.0908(3) Uani 1 1 d .
Mo3 Mo 0.107197(12) 0.21439(2) 0.073071(16) 0.0865(4) Uani 1 2 d S
Mo4 Mo 0.146129(15) 0.233408(16) -0.002372(12) 0.0955(3) Uani 1 1 d .
Mo5 Mo 0.191344(13) 0.214658(14) 0.006575(11) 0.0780(3) Uani 1 1 d .
Mo6 Mo 0.045171(13) 0.195591(13) 0.088718(10) 0.0739(3) Uani 1 1 d .
Mo7 Mo 0.006928(13) 0.162940(13) 0.109526(11) 0.0734(3) Uani 1 1 d .
Mo8 Mo -0.058442(13) 0.117844(14) 0.110256(12) 0.0859(3) Uani 1 1 d .
Mo9 Mo -0.014365(14) 0.110077(14) 0.139023(12) 0.0880(3) Uani 1 1 d .
Mo10 Mo -0.046259(11) 0.046259(11) 0.157037(17) 0.0826(4) Uani 1 2 d S
Mo11 Mo 0.115506(10) 0.23101(2) -0.044124(15) 0.0774(4) Uani 1 2 d S
Mo12 Mo 0.106282(10) 0.21256(2) -0.078019(15) 0.0743(4) Uani 1 2 d S
Mo13 Mo 0.020482(12) 0.084404(12) 0.159554(11) 0.0673(3) Uani 1 1 d .
Mo14 Mo -0.070792(10) 0.070792(10) 0.133649(16) 0.0749(4) Uani 1 2 d S
S1 S 0.20544(5) 0.19373(5) 0.02187(3) 0.1133(10) Uani 1 1 d .
S2 S 0.00483(4) 0.18062(5) 0.08426(3) 0.1016(10) Uani 1 1 d .
S3 S 0.04664(4) 0.17473(4) 0.11219(4) 0.0957(10) Uani 1 1 d .
S4 S 0.13835(4) 0.21992(5) -0.06054(3) 0.1009(10) Uani 1 1 d .
S5 S 0.02640(3) 0.05280(6) 0.16598(6) 0.0939(14) Uani 1 2 d S
S6 S 0.05668(3) 0.11336(6) 0.14859(5) 0.0883(13) Uani 1 2 d S
O1 O 0.13024(6) 0.26048(13) 0.03644(11) 0.094(3) Uani 1 2 d S
O2 O 0.11608(8) 0.23217(15) 0.00706(12) 0.107(3) Uani 1 2 d S
O3 O 0.12763(8) 0.21882(9) 0.05175(7) 0.083(2) Uani 1 1 d .
O4 O 0.14166(9) 0.22616(9) 0.02399(7) 0.095(2) Uani 1 1 d .
O5 O 0.09469(7) 0.18938(14) 0.02668(9) 0.078(3) Uani 1 2 d S
O6 O 0.15859(9) 0.20676(10) 0.06326(8) 0.100(2) Uani 1 1 d .
O7 O 0.17573(10) 0.21507(11) 0.02965(8) 0.109(2) Uani 1 1 d .
O8 O 0.17728(10) 0.25181(11) 0.04943(9) 0.119(3) Uani 1 1 d .
O9 O 0.13053(10) 0.18101(9) 0.03735(9) 0.108(3) Uani 1 1 d .
O10 O 0.12230(7) 0.24460(14) 0.07894(13) 0.110(4) Uani 1 2 d S
O11 O 0.07955(9) 0.20295(10) 0.08404(8) 0.107(2) Uani 1 1 d .
O12 O 0.08753(6) 0.17506(13) 0.06222(10) 0.093(3) Uani 1 2 d S
O13 O 0.13657(10) 0.23135(11) -0.02330(8) 0.113(3) Uani 1 1 d .
O14 O 0.16762(11) 0.22463(10) -0.00229(8) 0.110(3) Uani 1 1 d .
O15 O 0.16499(10) 0.26532(10) 0.00020(9) 0.117(3) Uani 1 1 d .
O16 O 0.12053(9) 0.19216(9) -0.00336(8) 0.094(2) Uani 1 1 d .
O17 O 0.21432(10) 0.24107(10) 0.00778(8) 0.106(2) Uani 1 1 d .
O18 O 0.15627(11) 0.17841(10) 0.00593(9) 0.134(3) Uani 1 1 d D
O19 O 0.05160(10) 0.22159(9) 0.09840(8) 0.101(2) Uani 1 1 d .
O20 O 0.03871(11) 0.16147(10) 0.07338(8) 0.115(2) Uani 1 1 d .
O21 O 0.00561(10) 0.18228(9) 0.12381(8) 0.100(2) Uani 1 1 d .
O22 O -0.02902(11) 0.14066(11) 0.10674(8) 0.137(2) Uani 1 1 d .
O23 O 0.00071(8) 0.13554(9) 0.12654(8) 0.090(2) Uani 1 1 d .
O24 O 0.00643(11) 0.13476(10) 0.09069(9) 0.123(3) Uani 1 1 d .
O25 O -0.07623(10) 0.11764(10) 0.09307(9) 0.116(3) Uani 1 1 d .
O26 O -0.06706(11) 0.13077(10) 0.12699(9) 0.126(3) Uani 1 1 d .
O27 O -0.08321(7) 0.08321(7) 0.11565(10) 0.087(3) Uani 1 2 d S
O28 O -0.04467(9) 0.10253(10) 0.12621(8) 0.096(2) Uani 1 1 d .
O29 O -0.04800(9) 0.09883(10) 0.08919(8) 0.098(2) Uani 1 1 d .
O30 O 0.00684(9) 0.10371(9) 0.14802(8) 0.090(2) Uani 1 1 d .
O31 O -0.02092(11) 0.12205(9) 0.15797(8) 0.115(3) Uani 1 1 d .
O32 O -0.03946(8) 0.07679(8) 0.14335(7) 0.0702(19) Uani 1 1 d .
O33 O -0.00937(9) 0.09258(9) 0.11468(8) 0.091(2) Uani 1 1 d .
O34 O -0.01550(9) 0.05844(9) 0.15971(7) 0.086(2) Uani 1 1 d .
O35 O -0.05468(8) 0.05468(8) 0.17659(9) 0.094(3) Uani 1 2 d S
O36 O -0.03710(7) 0.03710(7) 0.12921(10) 0.095(3) Uani 1 2 d S
O37 O 0.13041(8) 0.26082(15) -0.04826(12) 0.111(3) Uani 1 2 d S
O38 O 0.09534(7) 0.19068(15) -0.03594(12) 0.127(4) Uani 1 2 d S
O39 O 0.11894(7) 0.23788(14) -0.08960(11) 0.105(3) Uani 1 2 d S
O40 O 0.08815(7) 0.17630(15) -0.06338(11) 0.124(4) Uani 1 2 d SD
O41 O 0.02161(10) 0.09551(9) 0.17955(7) 0.091(2) Uani 1 1 d .
O42 O 0.01518(10) 0.06941(10) 0.13116(8) 0.120(3) Uani 1 1 d D
O43 O -0.08011(7) 0.08011(7) 0.15123(10) 0.087(3) Uani 1 2 d S
O44 O -0.05839(6) 0.05839(6) 0.11050(11) 0.076(3) Uani 1 2 d S
C1 C 0.1635(2) 0.1635(2) 0.0000 0.084(9) Uiso 0.50 2 d SPD
C2 C 0.1405(3) 0.1405(3) 0.0000 0.31(3) Uiso 0.50 2 d SPD
H2A H 0.1349 0.1359 -0.0119 0.460 Uiso 0.25 1 calc PR
H2B H 0.1286 0.1423 0.0066 0.460 Uiso 0.25 1 calc PR
H2C H 0.1428 0.1281 0.0053 0.460 Uiso 0.25 1 calc PR
C3 C 0.0217(2) 0.1412(2) 0.07894(17) 0.051(4) Uiso 0.50 1 d PD
C4 C 0.0195(3) 0.1217(2) 0.0680(2) 0.103(7) Uiso 0.50 1 d PD
H4A H 0.0262 0.1280 0.0566 0.155 Uiso 0.50 1 calc PR
H4B H 0.0027 0.1096 0.0668 0.155 Uiso 0.50 1 calc PR
H4C H 0.0282 0.1146 0.0733 0.155 Uiso 0.50 1 calc PR
C5 C 0.08736(11) 0.1747(2) -0.04704(16) 0.031(5) Uiso 0.50 2 d SPD
C6 C 0.07457(14) 0.1491(3) -0.0421(4) 0.118(11) Uiso 0.50 2 d SPD
H6A H 0.0719 0.1393 -0.0523 0.178 Uiso 0.25 1 calc PR
H6B H 0.0593 0.1451 -0.0368 0.178 Uiso 0.25 1 calc PR
H6C H 0.0842 0.1462 -0.0337 0.178 Uiso 0.25 1 calc PR
C7 C 0.03279(19) 0.0656(4) 0.1257(2) 0.082(9) Uiso 0.50 2 d SPD
C8 C 0.0275(3) 0.0551(6) 0.1077(3) 0.176(16) Uiso 0.50 2 d SPD
H8A H 0.0418 0.0636 0.1005 0.264 Uiso 0.25 1 calc PR
H8B H 0.0145 0.0566 0.1027 0.264 Uiso 0.25 1 calc PR
H8C H 0.0229 0.0382 0.1083 0.264 Uiso 0.25 1 calc PR
Mo15 Mo 0.76821(3) 0.384104(13) 1.02365(2) 0.1200(6) Uani 1 2 d S
Mo16 Mo 0.76832(2) 0.35488(2) 0.988998(15) 0.1456(5) Uani 1 1 d .
Mo17 Mo 0.775191(19) 0.339911(19) 1.035963(15) 0.1274(5) Uani 1 1 d .
Mo18 Mo 0.78006(3) 0.390031(14) 1.065239(19) 0.1158(6) Uani 1 2 d S
Mo19 Mo 0.798076(17) 0.346427(17) 1.081358(13) 0.1098(4) Uani 1 1 d .
Mo20 Mo 0.829239(16) 0.339796(16) 1.103090(13) 0.1063(4) Uani 1 1 d .
Mo21 Mo 0.784297(18) 0.308238(19) 0.998801(14) 0.1264(5) Uani 1 1 d .
Mo22 Mo 0.808615(18) 0.285326(18) 0.986623(15) 0.1266(5) Uani 1 1 d .
Mo23 Mo 0.77327(3) 0.386634(14) 0.94748(2) 0.1401(7) Uani 1 2 d S
Mo24 Mo 0.79221(3) 0.396106(14) 0.91372(2) 0.1386(7) Uani 1 2 d S
Mo25 Mo 0.873728(17) 0.319150(18) 1.105883(15) 0.1209(4) Uani 1 1 d .
Mo26 Mo 0.879774(17) 0.370611(19) 1.134390(15) 0.1264(4) Uani 1 1 d .
Mo27 Mo 1.056827(19) 0.45993(2) 0.846463(16) 0.1390(5) Uani 1 1 d .
Mo28 Mo 0.975994(18) 0.37159(2) 1.136858(17) 0.1459(5) Uani 1 1 d .
Mo29 Mo 0.933211(18) 0.319042(19) 1.108012(16) 0.1313(4) Uani 1 1 d .
Mo30 Mo 0.919482(17) 0.353750(19) 1.130345(15) 0.1208(4) Uani 1 1 d .
Mo31 Mo 1.096346(15) 0.526437(16) 0.843839(12) 0.1023(4) Uani 1 1 d .
Mo32 Mo 0.990682(18) 0.42230(2) 0.842202(15) 0.1301(5) Uani 1 1 d .
Mo33 Mo 0.946867(18) 0.42150(2) 0.839316(14) 0.1326(5) Uani 1 1 d .
Mo34 Mo 1.001180(19) 0.341318(18) 0.891029(15) 0.1316(5) Uani 1 1 d .
Mo35 Mo 0.96134(2) 0.307882(18) 0.910204(15) 0.1350(5) Uani 1 1 d .
Mo36 Mo 0.829911(18) 0.44482(2) 0.882344(17) 0.1523(6) Uani 1 1 d .
Mo37 Mo 0.88413(2) 0.39422(2) 0.855864(17) 0.1554(6) Uani 1 1 d .
Mo38 Mo 0.91738(3) 0.458688(15) 0.83934(2) 0.1518(7) Uani 1 2 d S
Mo39 Mo 0.86621(3) 0.433106(14) 0.86003(2) 0.1416(7) Uani 1 2 d S
Mo40 Mo 0.85118(2) 0.34091(2) 0.884892(15) 0.1458(6) Uani 1 1 d .
Mo41 Mo 0.85661(2) 0.30915(2) 0.906659(15) 0.1473(6) Uani 1 1 d .
Mo42 Mo 0.89880(2) 0.29032(2) 0.923666(17) 0.1604(6) Uani 1 1 d .
Mo43 Mo 0.84569(2) 0.28256(2) 0.950703(16) 0.1531(6) Uani 1 1 d .
Mo44 Mo 0.85283(2) 0.266031(19) 0.997119(15) 0.1355(5) Uani 1 1 d .
Mo45 Mo 0.91228(2) 0.266358(19) 0.999302(16) 0.1403(5) Uani 1 1 d .
Mo46 Mo 0.93990(2) 0.28026(2) 0.953784(16) 0.1458(5) Uani 1 1 d .
Mo47 Mo 0.88759(2) 0.27216(2) 0.964235(16) 0.1390(5) Uani 1 1 d .
Mo48 Mo 0.977057(19) 0.286030(17) 0.992865(15) 0.1345(4) Uani 1 1 d .
Mo49 Mo 0.880622(18) 0.266698(17) 1.039961(15) 0.1256(5) Uani 1 1 d .
Mo50 Mo 0.887286(18) 0.283585(17) 1.074273(15) 0.1192(4) Uani 1 1 d .
S7 S 0.81774(5) 0.36880(5) 1.10510(4) 0.1294(13) Uani 1 1 d .
S8 S 0.81327(5) 0.32134(6) 1.07716(4) 0.1348(13) Uani 1 1 d .
S9 S 0.80090(6) 0.29053(6) 1.01487(4) 0.1509(15) Uani 1 1 d .
S10 S 0.79708(6) 0.30813(7) 0.97105(5) 0.1698(18) Uani 1 1 d .
S11 S 0.78454(6) 0.42041(7) 0.93109(5) 0.1700(17) Uani 1 1 d .
S12 S 1.06556(8) 0.53278(4) 0.83580(6) 0.1236(17) Uani 1 2 d S
S13 S 1.12584(7) 0.56292(4) 0.85462(5) 0.1106(15) Uani 1 2 d S
S14 S 0.98443(5) 0.45334(6) 0.83472(5) 0.1468(15) Uani 1 1 d .
S15 S 0.95337(6) 0.39208(7) 0.85175(5) 0.1641(18) Uani 1 1 d .
S16 S 1.00128(6) 0.32113(6) 0.91550(5) 0.1540(16) Uani 1 1 d .
S17 S 0.96145(6) 0.33163(6) 0.88755(5) 0.1644(17) Uani 1 1 d .
S18 S 0.83042(7) 0.32274(7) 0.90995(5) 0.1757(18) Uani 1 1 d .
S19 S 0.88075(7) 0.33092(7) 0.88381(5) 0.1846(19) Uani 1 1 d .
S20 S 1.01234(6) 0.30755(6) 0.97850(5) 0.1638(16) Uani 1 1 d .
S21 S 0.91239(6) 0.27602(6) 1.05777(4) 0.1436(14) Uani 1 1 d .
S22 S 0.85703(6) 0.27751(5) 1.05554(4) 0.1377(14) Uani 1 1 d .
O45 O 0.73754(15) 0.36877(7) 1.02647(13) 0.130(4) Uani 1 2 d S
O46 O 0.77173(9) 0.41417(12) 1.01633(8) 0.122(3) Uani 1 1 d .
O47 O 0.76782(16) 0.38391(8) 0.99676(13) 0.129(4) Uani 1 2 d S
O48 O 0.77659(10) 0.36950(10) 1.04357(9) 0.112(3) Uani 1 1 d .
O49 O 0.80937(15) 0.40469(7) 1.01905(12) 0.112(4) Uani 1 2 d S
O50 O 0.77648(12) 0.33268(12) 0.99022(10) 0.144(3) Uani 1 1 d .
O51 O 0.73611(12) 0.33585(13) 0.99013(11) 0.168(4) Uani 1 1 d .
O52 O 0.77200(13) 0.36570(13) 0.96716(11) 0.164(4) Uani 1 1 d .
O53 O 0.80977(11) 0.38218(13) 0.99047(11) 0.162(4) Uani 1 1 d .
O54 O 0.74436(10) 0.32118(11) 1.04023(10) 0.148(4) Uani 1 1 d .
O55 O 0.78119(11) 0.32232(11) 1.02167(9) 0.124(3) Uani 1 1 d .
O56 O 0.78835(13) 0.33858(12) 1.05621(9) 0.147(4) Uani 1 1 d .
O57 O 0.81628(9) 0.36651(11) 1.02998(10) 0.127(3) Uani 1 1 d .
O58 O 0.79008(10) 0.41663(11) 1.07656(9) 0.120(3) Uani 1 1 d .
O59 O 0.74921(14) 0.37460(7) 1.07017(13) 0.124(4) Uani 1 2 d S
O60 O 0.81982(14) 0.40991(7) 1.05529(10) 0.100(3) Uani 1 2 d S
O61 O 0.77071(11) 0.32605(12) 1.09057(10) 0.145(3) Uani 1 1 d .
O62 O 0.83204(13) 0.37427(13) 1.06608(10) 0.151(4) Uani 1 1 d .
O63 O 0.80860(11) 0.31867(12) 1.11671(9) 0.136(3) Uani 1 1 d .
O64 O 0.85447(10) 0.36006(11) 1.12114(8) 0.117(3) Uani 1 1 d .
O65 O 0.85046(11) 0.32489(11) 1.10003(9) 0.121(3) Uani 1 1 d .
O66 O 0.85942(12) 0.36735(12) 1.08472(10) 0.156(4) Uani 1 1 d .
O67 O 0.75564(11) 0.28580(13) 0.99625(11) 0.173(4) Uani 1 1 d .
O68 O 0.82278(14) 0.34066(13) 1.00074(11) 0.165(4) Uani 1 1 d .
O69 O 0.78497(13) 0.25840(11) 0.98232(12) 0.170(4) Uani 1 1 d .
O70 O 0.82999(10) 0.27453(10) 0.99641(9) 0.114(3) Uani 1 1 d .
O71 O 0.82601(14) 0.28941(15) 0.96446(11) 0.190(4) Uani 1 1 d .
O72 O 0.84284(14) 0.32231(15) 0.99143(13) 0.198(5) Uani 1 1 d .
O73 O 0.74402(18) 0.37201(9) 0.94271(15) 0.175(6) Uani 1 2 d S
O74 O 0.81154(17) 0.40577(8) 0.95643(15) 0.228(8) Uani 1 2 d SD
O75 O 0.76692(19) 0.38346(10) 0.90128(17) 0.209(7) Uani 1 2 d S
O76 O 0.81110(13) 0.42552(15) 0.89893(12) 0.201(5) Uani 1 1 d .
O77 O 0.82790(16) 0.41395(8) 0.92792(17) 0.214(7) Uani 1 2 d S
O78 O 0.85892(13) 0.29702(11) 1.12217(11) 0.167(4) Uani 1 1 d .
O79 O 0.87534(11) 0.30208(10) 1.08823(9) 0.129(3) Uani 1 1 d .
O80 O 0.88771(10) 0.34654(11) 1.12182(8) 0.119(3) Uani 1 1 d .
O81 O 0.90789(10) 0.32795(11) 1.11211(10) 0.127(3) Uani 1 1 d .
O82 O 0.89512(12) 0.35029(11) 1.08516(10) 0.139(3) Uani 1 1 d .
O83 O 0.88559(10) 0.39823(10) 1.14336(9) 0.113(2) Uani 1 1 d .
O84 O 0.86566(11) 0.35118(12) 1.15316(9) 0.146(3) Uani 1 1 d .
O85 O 0.91352(9) 0.37829(10) 1.14010(8) 0.106(2) Uani 1 1 d .
O86 O 0.89882(10) 0.39392(11) 1.11047(8) 0.123(3) Uani 1 1 d .
O87 O 1.02535(12) 0.44772(15) 0.84333(11) 0.175(4) Uani 1 1 d .
O88 O 1.07135(12) 0.49165(12) 0.84327(9) 0.138(3) Uani 1 1 d .
O89 O 1.06535(13) 0.45102(16) 0.82629(9) 0.177(4) Uani 1 1 d .
O90 O 1.05006(11) 0.42955(12) 0.85957(10) 0.132(3) Uani 1 1 d .
O91 O 1.04913(12) 0.46993(14) 0.87360(9) 0.154(4) Uani 1 1 d .
O92 O 0.99663(11) 0.39938(15) 1.14502(11) 0.182(4) Uani 1 1 d .
O93 O 0.99159(11) 0.36130(12) 1.12489(10) 0.153(3) Uani 1 1 d .
O94 O 0.96931(16) 0.35359(17) 1.15665(10) 0.230(4) Uani 1 1 d .
O95 O 0.94592(12) 0.34749(11) 1.12446(9) 0.137(3) Uani 1 1 d .
O96 O 0.97961(12) 0.39147(12) 1.11114(11) 0.152(3) Uani 1 1 d .
O97 O 0.96152(12) 0.32364(13) 1.10458(11) 0.161(3) Uani 1 1 d .
O98 O 0.91507(11) 0.30097(10) 1.09054(9) 0.120(3) Uani 1 1 d .
O99 O 0.92297(14) 0.29626(13) 1.12453(10) 0.191(3) Uani 1 1 d .
O100 O 0.94492(11) 0.34901(10) 1.08644(9) 0.117(3) Uani 1 1 d .
O101 O 0.91062(11) 0.33589(14) 1.14825(9) 0.149(3) Uani 1 1 d .
O102 O 0.93290(10) 0.37901(11) 1.10653(11) 0.140(3) Uani 1 1 d .
O103 O 1.10710(9) 0.52727(12) 0.82394(8) 0.115(3) Uani 1 1 d .
O104 O 1.07991(11) 0.52155(13) 0.87138(9) 0.156(4) Uani 1 1 d .
O105 O 0.99160(13) 0.41100(15) 0.82195(10) 0.173(4) Uani 1 1 d .
O106 O 0.99287(15) 0.43705(15) 0.87018(10) 0.228(6) Uani 1 1 d D
O107 O 0.94034(13) 0.41081(16) 0.81894(9) 0.179(4) Uani 1 1 d .
O108 O 0.93623(10) 0.44681(13) 0.83734(9) 0.144(3) Uani 1 1 d .
O109 O 0.91253(11) 0.40085(14) 0.84997(12) 0.171(4) Uani 1 1 d .
O110 O 0.95283(13) 0.43596(14) 0.86799(10) 0.173(4) Uani 1 1 d D
O111 O 1.00308(13) 0.32415(12) 0.87477(10) 0.170(4) Uani 1 1 d .
O112 O 1.00206(14) 0.36811(11) 0.91128(11) 0.173(4) Uani 1 1 d .
O113 O 0.95491(14) 0.28263(11) 0.89918(10) 0.165(4) Uani 1 1 d .
O114 O 0.92729(13) 0.30199(12) 0.91416(11) 0.161(4) Uani 1 1 d .
O115 O 0.95664(15) 0.29432(12) 0.93477(10) 0.190(4) Uani 1 1 d .
O116 O 0.96884(13) 0.34126(13) 0.92647(10) 0.162(4) Uani 1 1 d .
O117 O 0.80967(11) 0.43681(16) 0.86541(10) 0.181(4) Uani 1 1 d .
O118 O 0.83573(11) 0.47349(14) 0.88699(9) 0.145(3) Uani 1 1 d .
O119 O 0.83825(16) 0.41912(8) 0.87639(13) 0.126(4) Uani 1 2 d S
O120 O 0.86038(11) 0.45796(12) 0.86711(9) 0.137(3) Uani 1 1 d .
O121 O 0.85859(12) 0.45468(16) 0.90447(10) 0.177(4) Uani 1 1 d .
O122 O 0.87396(11) 0.36780(11) 0.86795(9) 0.128(3) Uani 1 1 d .
O123 O 0.86861(15) 0.38279(15) 0.83581(9) 0.186(5) Uani 1 1 d .
O124 O 0.89260(12) 0.42874(12) 0.85186(9) 0.145(3) Uani 1 1 d .
O125 O 0.90479(12) 0.41218(13) 0.88193(10) 0.154(4) Uani 1 1 d .
O126 O 0.9018(2) 0.45091(11) 0.81762(13) 0.175(5) Uani 1 2 d S
O127 O 0.93348(17) 0.46674(8) 0.86767(15) 0.182(6) Uani 1 2 d S
O128 O 0.85038(14) 0.42519(7) 0.84120(11) 0.138(5) Uani 1 2 d S
O129 O 0.88750(14) 0.44375(7) 0.88542(14) 0.144(5) Uani 1 2 d S
O130 O 0.83275(13) 0.32292(14) 0.86922(10) 0.177(4) Uani 1 1 d .
O131 O 0.87773(15) 0.36923(14) 0.90391(12) 0.198(5) Uani 1 1 d .
O132 O 0.83804(17) 0.28291(15) 0.89643(12) 0.219(5) Uani 1 1 d .
O133 O 0.88251(11) 0.30131(11) 0.91222(9) 0.134(3) Uani 1 1 d .
O134 O 0.84752(12) 0.29850(14) 0.93114(10) 0.167(4) Uani 1 1 d .
O135 O 0.88258(17) 0.34281(15) 0.92273(11) 0.212(5) Uani 1 1 d .
O136 O 0.88471(15) 0.25940(14) 0.91646(11) 0.207(5) Uani 1 1 d .
O137 O 0.91205(11) 0.28280(11) 0.94495(9) 0.120(3) Uani 1 1 d .
O138 O 0.87610(13) 0.28362(11) 0.94440(9) 0.136(3) Uani 1 1 d .
O139 O 0.91773(13) 0.32869(13) 0.93560(11) 0.159(4) Uani 1 1 d .
O140 O 0.82675(14) 0.25262(16) 0.94504(13) 0.235(6) Uani 1 1 d .
O141 O 0.85951(11) 0.27391(11) 0.97085(10) 0.128(3) Uani 1 1 d .
O142 O 0.87364(15) 0.32138(12) 0.95912(11) 0.186(4) Uani 1 1 d .
O143 O 0.83581(13) 0.23492(11) 0.99438(10) 0.167(4) Uani 1 1 d .
O144 O 0.86200(12) 0.26676(11) 1.01847(10) 0.145(3) Uani 1 1 d .
O145 O 0.88399(11) 0.26791(10) 0.99027(10) 0.131(3) Uani 1 1 d .
O146 O 0.87824(11) 0.30863(10) 1.00001(10) 0.131(3) Uani 1 1 d .
O147 O 0.90229(12) 0.26748(11) 1.02005(10) 0.145(3) Uani 1 1 d .
O148 O 0.94237(12) 0.27514(11) 1.00093(11) 0.153(4) Uani 1 1 d .
O149 O 0.89896(15) 0.23449(10) 0.99618(10) 0.172(4) Uani 1 1 d .
O150 O 0.91666(12) 0.27498(10) 0.97354(8) 0.118(3) Uani 1 1 d .
O151 O 0.92751(12) 0.30796(10) 1.00106(10) 0.144(3) Uani 1 1 d .
O152 O 0.92822(14) 0.25021(11) 0.94829(12) 0.182(4) Uani 1 1 d .
O153 O 0.96328(11) 0.28601(11) 0.96895(10) 0.139(3) Uani 1 1 d .
O154 O 0.95340(12) 0.32120(11) 0.96072(11) 0.154(3) Uani 1 1 d .
O155 O 0.87270(13) 0.24186(12) 0.95936(12) 0.174(4) Uani 1 1 d .
O156 O 0.90731(11) 0.31285(13) 0.97060(8) 0.138(3) Uani 1 1 d .
O157 O 0.97394(14) 0.25816(11) 0.99191(12) 0.192(4) Uani 1 1 d .
O158 O 0.97838(13) 0.32266(12) 0.99323(11) 0.182(4) Uani 1 1 d D
O159 O 0.86486(13) 0.23608(11) 1.04437(14) 0.194(4) Uani 1 1 d .
O160 O 0.90167(11) 0.30753(11) 1.03378(10) 0.143(3) Uani 1 1 d .
O161 O 0.87287(14) 0.25763(11) 1.08584(11) 0.171(4) Uani 1 1 d .
O162 O 0.90776(12) 0.32049(10) 1.06140(10) 0.138(3) Uani 1 1 d .
C9 C 0.8515(2) 0.3780(2) 1.07396(19) 0.070(6) Uiso 0.50 1 d PD
C10 C 0.8706(3) 0.3940(3) 1.0614(2) 0.153(10) Uiso 0.50 1 d PD
H10A H 0.8811 0.3875 1.0590 0.229 Uiso 0.50 1 calc PR
H10B H 0.8800 0.4099 1.0663 0.229 Uiso 0.50 1 calc PR
H10C H 0.8633 0.3949 1.0506 0.229 Uiso 0.50 1 calc PR
C11 C 0.8418(3) 0.3408(3) 0.9964(3) 0.127(6) Uiso 0.50 1 d PD
C12 C 0.8629(3) 0.3606(3) 1.0041(2) 0.127(6) Uiso 0.50 1 d PD
H12A H 0.8612 0.3748 1.0039 0.190 Uiso 0.50 1 calc PR
H12B H 0.8770 0.3637 0.9975 0.190 Uiso 0.50 1 calc PR
H12C H 0.8645 0.3567 1.0160 0.190 Uiso 0.50 1 calc PR
C13 C 1.0760(3) 0.53799(17) 0.87685(18) 0.049(7) Uiso 0.50 2 d SPD
C14 C 1.0677(4) 0.53386(19) 0.8948(2) 0.077(8) Uiso 0.50 2 d SPD
H14A H 1.0768 0.5282 0.9014 0.116 Uiso 0.25 1 calc PR
H14B H 1.0508 0.5219 0.8951 0.116 Uiso 0.25 1 calc PR
H14C H 1.0701 0.5487 0.8998 0.116 Uiso 0.25 1 calc PR
C15 C 0.9751(2) 0.4414(4) 0.8705(2) 0.239(12) Uiso 0.50 1 d PD
C16 C 0.9785(4) 0.4448(5) 0.8894(2) 0.239(12) Uiso 0.50 1 d PD
H16A H 0.9737 0.4295 0.8949 0.358 Uiso 0.50 1 calc PR
H16B H 0.9687 0.4512 0.8939 0.358 Uiso 0.50 1 calc PR
H16C H 0.9952 0.4560 0.8919 0.358 Uiso 0.50 1 calc PR
C17 C 0.9871(2) 0.3609(2) 0.92272(19) 0.071(6) Uiso 0.50 1 d PD
C18 C 0.9890(3) 0.3799(2) 0.9344(2) 0.112(7) Uiso 0.50 1 d PD
H18A H 0.9986 0.3811 0.9444 0.169 Uiso 0.50 1 calc PR
H18B H 0.9730 0.3761 0.9381 0.169 Uiso 0.50 1 calc PR
H18C H 0.9965 0.3952 0.9282 0.169 Uiso 0.50 1 calc PR
C19 C 0.8857(3) 0.3616(3) 0.9162(2) 0.107(8) Uiso 0.50 1 d PD
C20 C 0.8990(3) 0.3812(3) 0.9285(2) 0.155(10) Uiso 0.50 1 d PD
H20A H 0.9094 0.3776 0.9355 0.232 Uiso 0.50 1 calc PR
H20B H 0.8879 0.3829 0.9360 0.232 Uiso 0.50 1 calc PR
H20C H 0.9087 0.3960 0.9221 0.232 Uiso 0.50 1 calc PR
C21 C 0.9075(2) 0.3230(2) 1.0455(2) 0.067(5) Uiso 0.50 1 d PD
C22 C 0.9223(3) 0.3481(2) 1.0395(2) 0.101(7) Uiso 0.50 1 d PD
H22A H 0.9192 0.3585 1.0468 0.151 Uiso 0.50 1 calc PR
H22B H 0.9181 0.3494 1.0276 0.151 Uiso 0.50 1 calc PR
H22C H 0.9392 0.3528 1.0401 0.151 Uiso 0.50 1 calc PR
C23 C 1.0000 0.3376(2) 1.0000 0.259(19) Uiso 0.50 2 d SPD
C24 C 1.0000 0.3608(3) 1.0000 0.259(19) Uiso 0.50 2 d SPD
H24A H 1.0154 0.3736 1.0042 0.389 Uiso 0.25 1 calc PR
H24B H 0.9873 0.3595 1.0076 0.389 Uiso 0.25 1 calc PR
H24C H 0.9973 0.3645 0.9883 0.389 Uiso 0.25 1 calc PR
C25 C 0.8281(2) 0.41403(11) 0.9460(3) 0.287(15) Uiso 1 2 d SD
C26 C 0.8547(3) 0.42736(15) 0.9479(7) 0.79(5) Uiso 1 2 d SD
H26A H 0.8589 0.4296 0.9601 1.191 Uiso 1 2 calc SR
H26B H 0.8613 0.4429 0.9423 1.191 Uiso 0.50 1 calc PR
H26C H 0.8613 0.4183 0.9425 1.191 Uiso 0.50 1 calc PR

loop_
_atom_site_aniso_label
_atom_site_aniso_U_11
_atom_site_aniso_U_22
_atom_site_aniso_U_33
_atom_site_aniso_U_23
_atom_site_aniso_U_13
_atom_site_aniso_U_12
Mo1 0.0910(7) 0.0944(10) 0.0563(8) 0.0023(7) 0.0011(4) 0.0472(5)
Mo2 0.0921(5) 0.1192(6) 0.0620(6) 0.0054(5) 0.0017(5) 0.0535(5)
Mo3 0.0917(7) 0.1128(11) 0.0619(8) 0.0022(8) 0.0011(4) 0.0564(5)
Mo4 0.0943(5) 0.1254(6) 0.0676(6) 0.0162(5) 0.0053(5) 0.0555(5)
Mo5 0.0733(5) 0.0766(5) 0.0687(6) 0.0010(5) 0.0011(5) 0.0259(4)
Mo6 0.0853(5) 0.0680(5) 0.0623(5) -0.0005(4) -0.0008(4) 0.0339(4)
Mo7 0.0792(5) 0.0590(4) 0.0735(6) 0.0023(4) -0.0027(5) 0.0281(4)
Mo8 0.0780(5) 0.0703(5) 0.1019(7) 0.0143(5) -0.0162(5) 0.0315(4)
Mo9 0.0774(5) 0.0652(5) 0.1058(7) 0.0160(5) -0.0187(5) 0.0241(4)
Mo10 0.0681(4) 0.0681(4) 0.0961(10) 0.0122(4) -0.0122(4) 0.0224(5)
Mo11 0.0879(7) 0.0754(9) 0.0648(8) 0.0012(7) 0.0006(3) 0.0377(4)
Mo12 0.0804(6) 0.0680(8) 0.0703(8) -0.0009(7) -0.0004(3) 0.0340(4)
Mo13 0.0628(4) 0.0637(4) 0.0740(6) 0.0007(4) -0.0038(4) 0.0307(4)
Mo14 0.0666(4) 0.0666(4) 0.0870(9) 0.0095(4) -0.0095(4) 0.0301(5)
S1 0.1538(19) 0.157(2) 0.0651(19) 0.0027(16) 0.0038(16) 0.1049(15)
S2 0.0940(17) 0.1122(19) 0.0797(19) 0.0278(16) -0.0032(15) 0.0375(15)
S3 0.0774(14) 0.1041(17) 0.099(2) 0.0374(15) 0.0000(15) 0.0407(13)
S4 0.1019(16) 0.1346(19) 0.0766(19) -0.0212(16) -0.0092(15) 0.0669(14)
S5 0.0652(18) 0.051(2) 0.161(4) 0.024(2) 0.0118(12) 0.0257(11)
S6 0.0651(17) 0.083(3) 0.123(3) 0.034(2) 0.0170(12) 0.0413(13)
O1 0.117(6) 0.054(5) 0.091(7) 0.006(5) 0.003(2) 0.027(3)
O2 0.085(4) 0.113(7) 0.133(9) 0.023(6) 0.011(3) 0.057(4)
O3 0.068(3) 0.075(4) 0.068(4) -0.011(3) 0.008(3) 0.007(3)
O4 0.096(4) 0.098(4) 0.063(4) 0.020(3) -0.006(3) 0.027(3)
O5 0.084(4) 0.099(6) 0.056(5) -0.005(5) -0.002(2) 0.049(3)
O6 0.102(4) 0.114(4) 0.091(5) -0.002(4) 0.033(4) 0.061(3)
O7 0.115(4) 0.136(5) 0.085(5) -0.003(4) -0.002(4) 0.069(3)
O8 0.093(4) 0.098(5) 0.116(6) -0.030(4) -0.012(4) 0.010(4)
O9 0.132(4) 0.066(3) 0.122(6) -0.010(4) 0.004(4) 0.045(3)
O10 0.106(5) 0.062(6) 0.147(9) -0.040(6) -0.020(3) 0.031(3)
O11 0.106(4) 0.101(4) 0.118(6) -0.007(4) -0.019(4) 0.055(3)
O12 0.141(6) 0.058(5) 0.051(5) -0.021(4) -0.011(2) 0.029(3)
O13 0.095(4) 0.132(5) 0.101(5) 0.006(4) 0.008(4) 0.049(4)
O14 0.147(5) 0.102(4) 0.075(5) 0.005(4) 0.007(4) 0.056(4)
O15 0.096(4) 0.070(4) 0.131(6) 0.013(4) 0.000(4) 0.001(4)
O16 0.102(4) 0.085(4) 0.085(5) -0.004(3) 0.004(4) 0.039(3)
O17 0.117(4) 0.090(4) 0.103(5) -0.006(4) 0.012(4) 0.045(3)
O18 0.140(5) 0.096(5) 0.127(6) -0.005(4) -0.017(5) 0.031(4)
O19 0.134(4) 0.060(3) 0.092(5) -0.014(3) -0.006(4) 0.037(3)
O20 0.164(5) 0.109(4) 0.086(5) -0.040(4) -0.017(4) 0.079(4)
O21 0.125(4) 0.088(4) 0.086(5) -0.009(3) 0.020(4) 0.052(3)
O22 0.224(5) 0.196(5) 0.070(5) 0.025(4) -0.002(4) 0.164(4)
O23 0.067(3) 0.098(4) 0.087(5) -0.003(4) -0.017(3) 0.028(3)
O24 0.162(5) 0.090(4) 0.125(6) -0.017(4) -0.031(5) 0.068(4)
O25 0.126(5) 0.084(4) 0.118(6) 0.017(4) -0.001(4) 0.039(4)
O26 0.167(4) 0.131(4) 0.122(6) -0.017(4) -0.003(5) 0.105(3)
O27 0.081(3) 0.081(3) 0.077(6) -0.006(3) 0.006(3) 0.023(4)
O28 0.090(4) 0.114(4) 0.083(5) -0.030(4) -0.035(3) 0.049(3)
O29 0.101(4) 0.102(4) 0.095(5) -0.009(4) 0.005(4) 0.053(3)
O30 0.100(4) 0.074(4) 0.081(5) -0.004(3) 0.006(4) 0.032(3)
O31 0.155(5) 0.080(4) 0.080(4) -0.054(3) 0.003(4) 0.036(4)
O32 0.078(3) 0.063(3) 0.061(4) 0.004(3) -0.010(3) 0.028(3)
O33 0.088(4) 0.079(4) 0.086(5) -0.013(3) 0.003(3) 0.027(3)
O34 0.089(3) 0.076(3) 0.088(5) 0.005(3) -0.019(3) 0.038(3)
O35 0.107(3) 0.107(3) 0.035(5) -0.020(3) 0.020(3) 0.029(5)
O36 0.129(3) 0.129(3) 0.068(6) 0.004(2) -0.004(2) 0.096(4)
O37 0.128(6) 0.094(7) 0.098(7) -0.025(6) -0.013(3) 0.047(4)
O38 0.178(8) 0.079(7) 0.090(7) 0.027(6) 0.014(3) 0.039(3)
O39 0.124(6) 0.087(7) 0.091(7) 0.021(6) 0.011(3) 0.043(3)
O40 0.142(7) 0.076(7) 0.131(9) -0.026(6) -0.013(3) 0.038(3)
O41 0.125(4) 0.088(4) 0.047(4) 0.004(3) 0.025(3) 0.043(3)
O42 0.160(5) 0.086(4) 0.088(5) -0.017(4) -0.010(4) 0.041(4)
O43 0.097(3) 0.097(3) 0.079(6) -0.004(3) 0.004(3) 0.057(4)
O44 0.057(2) 0.057(2) 0.107(7) 0.010(2) -0.010(2) 0.023(3)
Mo15 0.1063(12) 0.1445(10) 0.0965(12) -0.0007(5) -0.0014(9) 0.0532(6)
Mo16 0.1610(9) 0.1600(9) 0.0977(9) -0.0050(8) -0.0061(8) 0.0666(8)
Mo17 0.1358(8) 0.1248(8) 0.1000(9) -0.0044(7) 0.0057(7) 0.0490(7)
Mo18 0.1260(13) 0.1319(9) 0.0875(11) 0.0056(5) 0.0111(10) 0.0630(6)
Mo19 0.1070(7) 0.1092(7) 0.0921(8) 0.0051(6) 0.0167(6) 0.0382(6)
Mo20 0.1013(6) 0.1046(6) 0.0999(8) 0.0096(6) 0.0228(6) 0.0417(5)
Mo21 0.1149(7) 0.1149(8) 0.1060(9) -0.0076(7) 0.0166(7) 0.0249(6)
Mo22 0.1157(7) 0.1099(8) 0.1105(9) -0.0088(7) 0.0167(7) 0.0235(6)
Mo23 0.1086(12) 0.1923(14) 0.0914(12) 0.0002(5) 0.0005(10) 0.0543(6)
Mo24 0.1038(12) 0.1861(13) 0.0985(12) -0.0015(5) -0.0031(10) 0.0519(6)
Mo25 0.1277(7) 0.1156(7) 0.1192(9) -0.0044(6) 0.0187(7) 0.0608(6)
Mo26 0.1176(7) 0.1487(8) 0.1203(9) -0.0276(7) 0.0055(7) 0.0721(6)
Mo27 0.1127(8) 0.1344(9) 0.1333(10) 0.0366(8) 0.0000(7) 0.0344(7)
Mo28 0.1341(7) 0.1844(9) 0.1466(11) -0.0290(8) -0.0066(8) 0.1001(6)
Mo29 0.1467(7) 0.1425(7) 0.1314(10) -0.0001(7) 0.0136(7) 0.0923(6)
Mo30 0.1232(6) 0.1445(7) 0.1085(9) -0.0125(7) 0.0046(6) 0.0773(6)
Mo31 0.1018(6) 0.1174(7) 0.0804(7) 0.0171(6) 0.0215(5) 0.0492(5)
Mo32 0.1103(7) 0.1368(8) 0.1094(9) 0.0042(7) 0.0072(7) 0.0364(7)
Mo33 0.1160(7) 0.1645(9) 0.0907(8) -0.0117(7) 0.0091(7) 0.0503(7)
Mo34 0.1525(8) 0.1030(7) 0.1165(9) -0.0008(7) 0.0328(7) 0.0469(6)
Mo35 0.1702(9) 0.1034(7) 0.1102(9) -0.0060(6) 0.0421(7) 0.0524(7)
Mo36 0.1081(7) 0.2025(11) 0.1279(10) 0.0158(9) 0.0170(8) 0.0639(8)
Mo37 0.1277(8) 0.1677(10) 0.1320(11) 0.0015(9) 0.0323(8) 0.0448(8)
Mo38 0.1283(14) 0.1900(14) 0.1166(14) 0.0180(6) 0.0361(11) 0.0641(7)
Mo39 0.1018(12) 0.1855(13) 0.1097(13) 0.0043(5) 0.0086(10) 0.0509(6)
Mo40 0.1212(8) 0.1587(10) 0.1010(9) -0.0181(8) 0.0015(7) 0.0275(8)
Mo41 0.1359(9) 0.1504(10) 0.0977(9) -0.0137(8) 0.0112(7) 0.0280(8)
Mo42 0.1697(10) 0.1775(10) 0.1181(10) -0.0071(8) 0.0376(8) 0.0748(8)
Mo43 0.1456(9) 0.1815(11) 0.1066(9) -0.0003(8) 0.0243(8) 0.0625(8)
Mo44 0.1453(8) 0.1263(8) 0.1105(9) 0.0060(7) 0.0310(7) 0.0497(7)
Mo45 0.1721(9) 0.1329(8) 0.1217(10) 0.0174(7) 0.0471(8) 0.0806(7)
Mo46 0.1776(9) 0.1396(8) 0.1266(10) 0.0147(7) 0.0493(8) 0.0840(7)
Mo47 0.1641(9) 0.1261(8) 0.1104(9) -0.0045(7) 0.0360(8) 0.0603(7)
Mo48 0.1865(8) 0.1030(6) 0.1321(10) 0.0229(6) 0.0517(8) 0.0860(6)
Mo49 0.1509(8) 0.0927(7) 0.1174(9) 0.0124(6) 0.0406(7) 0.0490(6)
Mo50 0.1446(8) 0.0919(6) 0.1126(9) 0.0168(6) 0.0346(7) 0.0529(6)
S7 0.154(2) 0.132(2) 0.115(3) -0.0232(19) -0.014(2) 0.0806(17)
S8 0.131(2) 0.146(2) 0.121(3) -0.032(2) -0.008(2) 0.0652(19)
S9 0.190(3) 0.165(3) 0.099(2) 0.000(2) 0.043(2) 0.089(2)
S10 0.181(3) 0.203(3) 0.107(3) 0.006(3) 0.039(2) 0.082(3)
S11 0.172(3) 0.209(3) 0.130(3) 0.025(3) 0.029(3) 0.096(2)
S12 0.111(3) 0.136(3) 0.116(4) 0.0044(14) 0.009(3) 0.0556(17)
S13 0.109(3) 0.128(3) 0.088(3) -0.0018(13) -0.004(3) 0.0546(16)
S14 0.100(2) 0.164(3) 0.147(3) 0.032(2) 0.021(2) 0.045(2)
S15 0.121(2) 0.164(3) 0.148(3) -0.006(3) 0.027(2) 0.028(2)
S16 0.177(3) 0.119(2) 0.148(3) 0.020(2) 0.049(3) 0.061(2)
S17 0.162(3) 0.153(3) 0.151(3) 0.004(3) 0.031(3) 0.057(2)
S18 0.175(3) 0.210(3) 0.120(3) 0.034(3) 0.035(3) 0.079(3)
S19 0.179(3) 0.224(4) 0.135(3) 0.020(3) 0.038(3) 0.089(3)
S20 0.188(3) 0.170(3) 0.137(3) 0.023(2) 0.053(3) 0.092(2)
S21 0.191(3) 0.144(2) 0.115(3) 0.008(2) 0.032(2) 0.0974(19)
S22 0.151(2) 0.129(2) 0.119(3) -0.021(2) 0.022(2) 0.0598(19)
O45 0.075(7) 0.163(7) 0.123(9) 0.021(3) 0.042(6) 0.037(3)
O46 0.089(3) 0.209(6) 0.094(5) -0.032(4) -0.016(4) 0.094(4)
O47 0.097(7) 0.151(7) 0.121(9) 0.007(3) 0.014(7) 0.048(4)
O48 0.093(4) 0.114(4) 0.117(6) 0.014(4) 0.024(4) 0.041(3)
O49 0.094(7) 0.137(6) 0.091(7) -0.009(3) -0.018(6) 0.047(3)
O50 0.170(5) 0.151(5) 0.123(7) -0.026(5) -0.024(5) 0.090(4)
O51 0.096(5) 0.165(7) 0.177(8) -0.053(6) -0.037(5) 0.016(5)
O52 0.172(6) 0.185(6) 0.138(8) 0.027(6) 0.017(6) 0.090(5)
O53 0.112(5) 0.165(6) 0.183(8) 0.072(6) 0.046(5) 0.050(4)
O54 0.066(4) 0.104(5) 0.168(7) 0.010(5) 0.030(5) -0.037(4)
O55 0.122(5) 0.111(5) 0.109(6) -0.027(4) 0.027(4) 0.036(4)
O56 0.153(6) 0.138(6) 0.095(6) -0.011(5) -0.009(5) 0.032(5)
O57 0.053(4) 0.118(5) 0.165(7) 0.008(5) 0.017(4) 0.009(4)
O58 0.092(4) 0.130(5) 0.121(6) 0.006(4) 0.030(4) 0.044(4)
O59 0.063(6) 0.143(7) 0.140(9) 0.011(3) 0.022(6) 0.031(3)
O60 0.084(6) 0.137(6) 0.061(6) 0.010(3) 0.019(5) 0.042(3)
O61 0.091(5) 0.148(6) 0.152(7) -0.003(5) 0.017(5) 0.026(4)
O62 0.141(6) 0.140(6) 0.118(6) 0.015(5) 0.032(5) 0.029(5)
O63 0.114(5) 0.144(5) 0.129(6) 0.052(5) 0.061(4) 0.050(4)
O64 0.131(4) 0.159(5) 0.079(5) -0.013(4) -0.004(4) 0.086(4)
O65 0.118(5) 0.107(5) 0.125(6) 0.002(4) -0.003(5) 0.047(4)
O66 0.134(5) 0.125(6) 0.159(7) 0.018(5) 0.080(5) 0.028(5)
O67 0.088(5) 0.158(7) 0.167(8) -0.057(6) 0.042(5) -0.018(5)
O68 0.151(6) 0.125(6) 0.149(8) 0.001(5) 0.030(6) 0.016(5)
O69 0.151(6) 0.090(5) 0.219(9) -0.047(5) -0.018(6) 0.023(5)
O70 0.104(4) 0.087(4) 0.116(6) 0.001(4) 0.042(4) 0.022(4)
O71 0.181(6) 0.196(7) 0.162(8) -0.003(6) 0.083(6) 0.070(6)
O72 0.129(6) 0.145(7) 0.221(11) -0.005(7) 0.007(7) -0.006(6)
O73 0.115(9) 0.239(11) 0.130(10) -0.015(4) -0.030(8) 0.057(4)
O74 0.086(8) 0.341(16) 0.172(13) -0.024(4) -0.048(8) 0.043(4)
O75 0.120(9) 0.291(14) 0.159(12) -0.026(4) -0.052(9) 0.060(5)
O76 0.135(6) 0.241(8) 0.177(9) 0.064(7) -0.021(6) 0.058(6)
O77 0.049(7) 0.324(15) 0.176(13) 0.000(4) 0.000(7) 0.024(3)
O78 0.195(6) 0.076(4) 0.200(8) 0.063(5) 0.098(6) 0.044(4)
O79 0.156(5) 0.092(4) 0.123(6) 0.016(4) 0.063(5) 0.050(4)
O80 0.116(4) 0.132(5) 0.097(5) 0.012(4) 0.030(4) 0.053(4)
O81 0.108(4) 0.121(5) 0.151(7) 0.025(5) 0.025(5) 0.056(4)
O82 0.188(6) 0.108(4) 0.127(6) 0.021(4) 0.037(5) 0.080(4)
O83 0.139(4) 0.099(4) 0.122(6) 0.006(4) 0.046(4) 0.075(3)
O84 0.174(5) 0.177(5) 0.106(5) 0.056(4) 0.084(4) 0.103(4)
O85 0.091(4) 0.127(4) 0.101(5) -0.011(4) 0.016(4) 0.054(3)
O86 0.127(4) 0.153(5) 0.088(5) 0.045(4) 0.026(4) 0.070(4)
O87 0.110(5) 0.222(8) 0.172(8) 0.053(7) -0.008(5) 0.066(5)
O88 0.179(5) 0.162(5) 0.097(6) 0.037(4) 0.034(5) 0.104(4)
O89 0.144(6) 0.243(8) 0.069(5) -0.042(6) 0.011(5) 0.042(6)
O90 0.128(5) 0.119(5) 0.127(6) -0.004(5) -0.029(5) 0.045(4)
O91 0.145(5) 0.214(7) 0.090(6) 0.014(5) 0.040(5) 0.081(5)
O92 0.127(5) 0.263(7) 0.190(9) -0.077(6) -0.012(5) 0.124(5)
O93 0.174(5) 0.174(5) 0.157(7) -0.042(5) -0.006(5) 0.121(4)
O94 0.329(8) 0.371(9) 0.081(6) 0.085(6) 0.050(6) 0.244(7)
O95 0.177(6) 0.113(5) 0.120(6) 0.002(4) 0.005(5) 0.072(4)
O96 0.139(5) 0.143(5) 0.168(8) 0.053(5) 0.025(5) 0.066(4)
O97 0.179(5) 0.184(6) 0.163(8) 0.033(5) 0.012(6) 0.124(4)
O98 0.163(5) 0.110(4) 0.114(6) 0.004(4) -0.007(5) 0.088(4)
O99 0.256(6) 0.232(6) 0.147(7) 0.132(5) 0.075(6) 0.169(5)
O100 0.154(5) 0.107(4) 0.104(6) 0.008(4) 0.012(4) 0.076(4)
O101 0.131(5) 0.232(7) 0.077(5) 0.007(5) 0.021(4) 0.086(5)
O102 0.097(4) 0.133(5) 0.202(8) 0.015(5) 0.058(5) 0.066(3)
O103 0.086(4) 0.174(6) 0.059(4) 0.012(4) 0.020(3) 0.046(4)
O104 0.102(5) 0.210(7) 0.113(6) 0.032(5) 0.030(5) 0.047(5)
O105 0.178(6) 0.246(8) 0.096(6) -0.028(6) 0.025(5) 0.107(6)
O106 0.270(10) 0.171(8) 0.095(7) -0.036(6) -0.050(7) -0.002(8)
O107 0.181(6) 0.277(9) 0.072(5) -0.032(6) -0.029(5) 0.108(6)
O108 0.094(4) 0.231(6) 0.133(7) -0.023(5) 0.019(4) 0.102(4)
O109 0.066(4) 0.188(7) 0.208(9) -0.006(7) 0.005(5) 0.025(5)
O110 0.195(7) 0.147(6) 0.119(7) -0.026(5) 0.011(6) 0.041(6)
O111 0.201(6) 0.138(5) 0.132(6) -0.059(5) 0.057(5) 0.057(5)
O112 0.222(7) 0.099(5) 0.185(9) -0.037(5) 0.011(7) 0.071(5)
O113 0.223(7) 0.076(4) 0.148(7) -0.030(4) 0.062(6) 0.039(5)
O114 0.158(6) 0.126(5) 0.167(8) -0.018(5) 0.060(6) 0.047(5)
O115 0.328(8) 0.126(5) 0.129(7) 0.032(5) 0.098(7) 0.123(5)
O116 0.155(6) 0.170(6) 0.122(6) -0.056(5) 0.033(5) 0.052(5)
O117 0.098(5) 0.269(9) 0.127(7) 0.015(6) -0.056(5) 0.055(5)
O118 0.133(5) 0.206(7) 0.095(6) 0.014(5) 0.024(5) 0.084(5)
O119 0.107(8) 0.125(6) 0.140(10) 0.000(4) 0.000(7) 0.054(4)
O120 0.134(5) 0.166(6) 0.090(5) -0.025(5) -0.023(5) 0.058(5)
O121 0.108(5) 0.270(9) 0.107(6) 0.006(6) -0.025(5) 0.061(6)
O122 0.146(5) 0.124(5) 0.093(5) -0.012(4) 0.017(5) 0.051(4)
O123 0.187(7) 0.198(8) 0.081(6) -0.053(5) -0.018(6) 0.028(6)
O124 0.131(5) 0.149(6) 0.115(6) 0.013(5) 0.020(5) 0.041(5)
O125 0.133(5) 0.166(6) 0.120(7) -0.003(5) -0.037(5) 0.042(5)
O126 0.193(12) 0.251(10) 0.060(7) -0.003(4) -0.007(8) 0.096(6)
O127 0.074(7) 0.263(12) 0.148(11) 0.010(4) 0.020(7) 0.037(4)
O128 0.061(6) 0.235(10) 0.061(6) -0.006(3) -0.012(5) 0.030(3)
O129 0.044(6) 0.182(9) 0.160(10) -0.011(3) -0.021(6) 0.022(3)
O130 0.162(7) 0.153(7) 0.135(7) -0.036(6) -0.064(6) 0.019(6)
O131 0.192(7) 0.169(7) 0.190(9) -0.081(6) -0.052(7) 0.059(6)
O132 0.232(9) 0.183(8) 0.152(8) -0.067(7) -0.038(7) 0.036(7)
O133 0.153(5) 0.151(5) 0.127(6) -0.045(5) -0.029(5) 0.097(4)
O134 0.127(6) 0.211(7) 0.106(6) 0.057(6) 0.040(5) 0.041(5)
O135 0.251(10) 0.165(8) 0.108(7) -0.042(6) -0.023(7) 0.021(7)
O136 0.231(9) 0.141(6) 0.152(7) -0.101(6) 0.005(7) 0.021(6)
O137 0.135(5) 0.120(5) 0.100(6) 0.017(4) 0.020(4) 0.060(4)
O138 0.167(6) 0.108(5) 0.083(5) -0.027(4) 0.026(5) 0.031(5)
O139 0.202(7) 0.140(6) 0.124(7) -0.014(5) -0.002(6) 0.076(5)
O140 0.120(7) 0.214(9) 0.214(10) -0.069(8) 0.017(7) -0.034(7)
O141 0.101(5) 0.087(5) 0.143(7) -0.014(5) 0.008(5) 0.007(4)
O142 0.245(8) 0.101(5) 0.142(7) -0.033(5) 0.048(7) 0.035(6)
O143 0.177(7) 0.057(4) 0.167(8) 0.000(5) 0.070(6) -0.018(5)
O144 0.131(5) 0.074(4) 0.171(8) 0.026(5) -0.037(6) 0.009(4)
O145 0.147(6) 0.068(4) 0.148(7) -0.001(4) 0.022(5) 0.031(4)
O146 0.126(5) 0.081(4) 0.158(7) 0.002(4) 0.030(5) 0.030(4)
O147 0.177(6) 0.108(5) 0.153(7) -0.003(5) 0.038(6) 0.074(4)
O148 0.158(6) 0.088(4) 0.198(9) 0.005(5) 0.035(6) 0.049(4)
O149 0.283(8) 0.054(4) 0.144(7) 0.006(4) 0.043(7) 0.057(5)
O150 0.194(5) 0.087(4) 0.073(5) 0.019(3) 0.036(4) 0.070(4)
O151 0.166(6) 0.077(4) 0.171(8) -0.009(5) 0.007(6) 0.048(4)
O152 0.269(7) 0.086(4) 0.207(9) -0.032(5) 0.027(7) 0.102(4)
O153 0.154(5) 0.153(5) 0.145(7) 0.005(5) 0.029(5) 0.104(4)
O154 0.206(6) 0.102(4) 0.180(8) -0.009(5) 0.020(6) 0.097(4)
O155 0.193(7) 0.087(5) 0.213(9) -0.018(5) 0.069(6) 0.048(5)
O156 0.157(6) 0.162(6) 0.066(5) 0.003(4) 0.033(4) 0.057(5)
O157 0.295(8) 0.083(4) 0.215(10) -0.016(5) 0.039(8) 0.107(5)
O158 0.267(7) 0.135(5) 0.165(8) -0.007(5) 0.017(7) 0.115(5)
O159 0.204(6) 0.067(4) 0.306(12) 0.024(6) 0.114(7) 0.063(4)
O160 0.177(5) 0.102(4) 0.163(7) 0.075(4) 0.091(5) 0.079(4)
O161 0.243(8) 0.071(4) 0.163(8) 0.034(5) 0.021(7) 0.052(5)
O162 0.185(6) 0.069(4) 0.146(7) 0.026(4) 0.009(5) 0.053(4)

loop_
_atom_type_symbol
_atom_type_description
_atom_type_scat_dispersion_real
_atom_type_scat_dispersion_imag
_atom_type_scat_source
C C 0.0033 0.0016 'International Tables Vol C Tables 4.2.6.8 and 6.1.1.4'
H H 0.0000 0.0000 'International Tables Vol C Tables 4.2.6.8 and 6.1.1.4'
N N 0.0061 0.0033 'International Tables Vol C Tables 4.2.6.8 and 6.1.1.4'
O O 0.0106 0.0060 'International Tables Vol C Tables 4.2.6.8 and 6.1.1.4'
S S 0.1246 0.1234 'International Tables Vol C Tables 4.2.6.8 and 6.1.1.4'
Mo Mo -1.6832 0.6857 'International Tables Vol C Tables 4.2.6.8 and 6.1.1.4'
Na Na 0.0362 0.0249 'International Tables Vol C Tables 4.2.6.8 and 6.1.1.4'

loop_
_geom_angle_atom_site_label_1
_geom_angle_atom_site_label_2
_geom_angle_atom_site_label_3
_geom_angle
_geom_angle_site_symmetry_1
_geom_angle_site_symmetry_3
O1 Mo1 O2 96.8(4) . .
O1 Mo1 O4 99.06(18) . .
O2 Mo1 O4 71.95(17) . .
O1 Mo1 O4 99.06(17) . 23
O2 Mo1 O4 71.95(17) . 23
O4 Mo1 O4 141.1(3) . 23
O1 Mo1 O3 98.5(3) . 23
O2 Mo1 O3 140.80(19) . 23
O4 Mo1 O3 139.6(2) . 23
O4 Mo1 O3 70.1(2) 23 23
O1 Mo1 O3 98.5(3) . .
O2 Mo1 O3 140.81(19) . .
O4 Mo1 O3 70.1(2) . .
O4 Mo1 O3 139.6(2) 23 .
O3 Mo1 O3 71.4(3) 23 .
O1 Mo1 O5 179.3(4) . .
O2 Mo1 O5 83.8(3) . .
O4 Mo1 O5 81.14(16) . .
O4 Mo1 O5 81.14(16) 23 .
O3 Mo1 O5 81.0(2) 23 .
O3 Mo1 O5 81.0(2) . .
O6 Mo2 O7 104.5(3) . .
O6 Mo2 O8 102.1(3) . .
O7 Mo2 O8 103.5(3) . .
O6 Mo2 O3 89.0(2) . .
O7 Mo2 O3 152.8(2) . .
O8 Mo2 O3 96.3(3) . .
O6 Mo2 O4 152.7(2) . .
O7 Mo2 O4 89.9(3) . .
O8 Mo2 O4 96.7(3) . .
O3 Mo2 O4 69.2(2) . .
O6 Mo2 O9 79.3(2) . .
O7 Mo2 O9 80.9(2) . .
O8 Mo2 O9 174.8(3) . .
O3 Mo2 O9 78.6(2) . .
O4 Mo2 O9 80.4(2) . .
O10 Mo3 O11 103.0(3) . .
O10 Mo3 O11 103.0(3) . 23
O11 Mo3 O11 106.2(4) . 23
O10 Mo3 O3 95.3(3) . .
O11 Mo3 O3 153.2(2) . .
O11 Mo3 O3 88.2(3) 23 .
O10 Mo3 O3 95.3(3) . 23
O11 Mo3 O3 88.2(3) . 23
O11 Mo3 O3 153.2(2) 23 23
O3 Mo3 O3 70.5(3) . 23
O10 Mo3 O12 174.2(4) . .
O11 Mo3 O12 80.4(2) . .
O11 Mo3 O12 80.4(2) 23 .
O3 Mo3 O12 80.0(2) . .
O3 Mo3 O12 80.0(2) 23 .
O13 Mo4 O14 107.1(3) . .
O13 Mo4 O15 101.7(3) . .
O14 Mo4 O15 100.3(3) . .
O13 Mo4 O2 92.0(3) . .
O14 Mo4 O2 152.2(3) . .
O15 Mo4 O2 95.2(3) . .
O13 Mo4 O4 154.7(2) . .
O14 Mo4 O4 88.1(3) . .
O15 Mo4 O4 95.0(3) . .
O2 Mo4 O4 67.5(3) . .
O13 Mo4 O16 81.8(2) . .
O14 Mo4 O16 81.6(2) . .
O15 Mo4 O16 175.2(3) . .
O2 Mo4 O16 81.3(3) . .
O4 Mo4 O16 80.5(2) . .
O17 Mo5 O7 97.7(3) . .
O17 Mo5 O14 97.1(3) . .
O7 Mo5 O14 80.6(3) . .
O17 Mo5 S1 99.6(3) . .
O7 Mo5 S1 84.4(2) . .
O14 Mo5 S1 158.88(17) . .
O17 Mo5 S1 100.6(2) . 4
O7 Mo5 S1 158.17(17) . 4
O14 Mo5 S1 85.39(19) . 4
S1 Mo5 S1 103.96(9) . 4
O17 Mo5 O18 174.4(3) . .
O7 Mo5 O18 78.0(2) . .
O14 Mo5 O18 78.6(2) . .
S1 Mo5 O18 83.7(2) . .
S1 Mo5 O18 82.85(19) 4 .
O17 Mo5 Mo5 97.6(2) . 4
O7 Mo5 Mo5 136.2(2) . 4
O14 Mo5 Mo5 137.23(18) . 4
S1 Mo5 Mo5 52.59(8) . 4
S1 Mo5 Mo5 52.46(8) 4 4
O18 Mo5 Mo5 88.03(18) . 4
O19 Mo6 O11 98.5(3) . .
O19 Mo6 O6 98.1(3) . 23
O11 Mo6 O6 81.4(2) . 23
O19 Mo6 S3 99.9(2) . .
O11 Mo6 S3 85.27(19) . .
O6 Mo6 S3 158.97(17) 23 .
O19 Mo6 S2 98.5(2) . .
O11 Mo6 S2 158.91(19) . .
O6 Mo6 S2 83.88(19) 23 .
S3 Mo6 S2 104.01(9) . .
O19 Mo6 O20 175.0(3) . .
O11 Mo6 O20 78.1(2) . .
O6 Mo6 O20 77.8(2) 23 .
S3 Mo6 O20 83.54(18) . .
S2 Mo6 O20 84.14(17) . .
O19 Mo6 Mo7 100.3(2) . .
O11 Mo6 Mo7 135.63(18) . .
O6 Mo6 Mo7 134.25(18) 23 .
S3 Mo6 Mo7 52.10(6) . .
S2 Mo6 Mo7 52.22(7) . .
O20 Mo6 Mo7 84.69(15) . .
O21 Mo7 O22 97.4(3) . .
O21 Mo7 O23 99.0(3) . .
O22 Mo7 O23 78.4(2) . .
O21 Mo7 S3 99.0(2) . .
O22 Mo7 S3 159.0(2) . .
O23 Mo7 S3 86.20(16) . .
O21 Mo7 S2 98.6(2) . .
O22 Mo7 S2 86.09(19) . .
O23 Mo7 S2 157.90(16) . .
S3 Mo7 S2 104.20(9) . .
O21 Mo7 O24 176.4(2) . .
O22 Mo7 O24 79.4(2) . .
O23 Mo7 O24 78.9(2) . .
S3 Mo7 O24 83.75(18) . .
S2 Mo7 O24 82.86(19) . .
O21 Mo7 Mo6 99.66(18) . .
O22 Mo7 Mo6 136.93(18) . .
O23 Mo7 Mo6 136.34(16) . .
S3 Mo7 Mo6 52.05(7) . .
S2 Mo7 Mo6 52.46(7) . .
O24 Mo7 Mo6 83.81(15) . .
O22 Mo8 O25 108.7(3) . .
O22 Mo8 O26 100.5(3) . .
O25 Mo8 O26 101.4(3) . .
O22 Mo8 O27 151.9(3) . .
O25 Mo8 O27 89.7(3) . .
O26 Mo8 O27 96.2(3) . .
O22 Mo8 O28 87.1(3) . .
O25 Mo8 O28 153.8(2) . .
O26 Mo8 O28 95.9(3) . .
O27 Mo8 O28 68.8(3) . .
O22 Mo8 O29 81.8(3) . .
O25 Mo8 O29 80.1(3) . .
O26 Mo8 O29 176.7(3) . .
O27 Mo8 O29 80.8(3) . .
O28 Mo8 O29 81.7(2) . .
O23 Mo9 O30 108.0(2) . .
O23 Mo9 O31 100.8(3) . .
O30 Mo9 O31 99.0(3) . .
O23 Mo9 O32 154.1(2) . .
O30 Mo9 O32 89.4(2) . .
O31 Mo9 O32 95.1(2) . .
O23 Mo9 O28 88.5(2) . .
O30 Mo9 O28 155.5(2) . .
O31 Mo9 O28 95.4(3) . .
O32 Mo9 O28 69.6(2) . .
O23 Mo9 O33 82.0(2) . .
O30 Mo9 O33 83.8(2) . .
O31 Mo9 O33 175.2(2) . .
O32 Mo9 O33 81.0(2) . .
O28 Mo9 O33 80.7(2) . .
O34 Mo10 O34 105.3(4) 22 .
O34 Mo10 O35 102.4(3) 22 .
O34 Mo10 O35 102.4(3) . .
O34 Mo10 O32 88.8(2) 22 22
O34 Mo10 O32 154.1(2) . 22
O35 Mo10 O32 95.4(3) . 22
O34 Mo10 O32 154.1(2) 22 .
O34 Mo10 O32 88.8(2) . .
O35 Mo10 O32 95.4(3) . .
O32 Mo10 O32 70.8(3) 22 .
O34 Mo10 O36 81.4(2) 22 .
O34 Mo10 O36 81.4(2) . .
O35 Mo10 O36 173.6(3) . .
O32 Mo10 O36 79.4(2) 22 .
O32 Mo10 O36 79.4(2) . .
O37 Mo11 O13 97.8(3) . .
O37 Mo11 O13 97.8(3) . 23
O13 Mo11 O13 80.0(4) . 23
O37 Mo11 S4 99.2(2) . 23
O13 Mo11 S4 158.67(17) . 23
O13 Mo11 S4 85.0(2) 23 23
O37 Mo11 S4 99.2(2) . .
O13 Mo11 S4 85.0(2) . .
O13 Mo11 S4 158.66(17) 23 .
S4 Mo11 S4 104.81(13) 23 .
O37 Mo11 O38 175.2(4) . .
O13 Mo11 O38 78.6(2) . .
O13 Mo11 O38 78.6(2) 23 .
S4 Mo11 O38 83.67(16) 23 .
S4 Mo11 O38 83.67(16) . .
O37 Mo11 Mo12 100.6(3) . .
O13 Mo11 Mo12 135.73(19) . .
O13 Mo11 Mo12 135.73(19) 23 .
S4 Mo11 Mo12 52.55(7) 23 .
S4 Mo11 Mo12 52.54(7) . .
O38 Mo11 Mo12 84.1(2) . .
O39 Mo12 O25 97.3(3) . 6
O39 Mo12 O25 97.3(3) . 20
O25 Mo12 O25 81.0(3) 6 20
O39 Mo12 S4 99.29(19) . .
O25 Mo12 S4 159.2(2) 6 .
O25 Mo12 S4 84.57(18) 20 .
O39 Mo12 S4 99.29(19) . 23
O25 Mo12 S4 84.59(18) 6 23
O25 Mo12 S4 159.3(2) 20 23
S4 Mo12 S4 104.80(15) . 23
O39 Mo12 O40 176.9(4) . .
O25 Mo12 O40 80.3(3) 6 .
O25 Mo12 O40 80.3(3) 20 .
S4 Mo12 O40 82.60(14) . .
S4 Mo12 O40 82.60(15) 23 .
O39 Mo12 Mo11 100.8(3) . .
O25 Mo12 Mo11 135.42(17) 6 .
O25 Mo12 Mo11 135.42(17) 20 .
S4 Mo12 Mo11 52.54(7) . .
S4 Mo12 Mo11 52.54(7) 23 .
O40 Mo12 Mo11 82.4(2) . .
O41 Mo13 O30 94.6(3) . .
O41 Mo13 O34 97.5(2) . .
O30 Mo13 O34 81.1(2) . .
O41 Mo13 S6 100.42(19) . .
O30 Mo13 S6 85.24(15) . .
O34 Mo13 S6 158.25(19) . .
O41 Mo13 S5 100.8(2) . .
O30 Mo13 S5 159.98(17) . .
O34 Mo13 S5 84.16(17) . .
S6 Mo13 S5 104.31(8) . .
O41 Mo13 O42 173.6(3) . .
O30 Mo13 O42 80.0(2) . .
O34 Mo13 O42 78.4(2) . .
S6 Mo13 O42 82.60(17) . .
S5 Mo13 O42 83.7(2) . .
O41 Mo13 Mo13 99.7(2) . 23
O30 Mo13 Mo13 137.07(14) . 23
O34 Mo13 Mo13 135.65(16) . 23
S6 Mo13 Mo13 52.49(6) . 23
S5 Mo13 Mo13 52.62(5) . 23
O42 Mo13 Mo13 86.55(16) . 23
O43 Mo14 O27 97.5(4) . .
O43 Mo14 O28 97.7(2) . 22
O27 Mo14 O28 71.49(17) . 22
O43 Mo14 O28 97.7(2) . .
O27 Mo14 O28 71.48(17) . .
O28 Mo14 O28 141.4(3) 22 .
O43 Mo14 O32 97.7(3) . .
O27 Mo14 O32 139.78(16) . .
O28 Mo14 O32 142.0(2) 22 .
O28 Mo14 O32 69.7(2) . .
O43 Mo14 O32 97.7(3) . 22
O27 Mo14 O32 139.79(16) . 22
O28 Mo14 O32 69.7(2) 22 22
O28 Mo14 O32 142.0(2) . 22
O32 Mo14 O32 73.9(3) . 22
O43 Mo14 O44 179.7(4) . .
O27 Mo14 O44 82.8(3) . .
O28 Mo14 O44 82.41(19) 22 .
O28 Mo14 O44 82.41(19) . .
O32 Mo14 O44 82.1(2) . .
O32 Mo14 O44 82.1(2) 22 .
Mo5 S1 Mo5 74.95(9) . 4
Mo7 S2 Mo6 75.32(9) . .
Mo6 S3 Mo7 75.85(9) . .
Mo12 S4 Mo11 74.91(9) . .
Mo13 S5 Mo13 74.76(10) 23 .
Mo13 S6 Mo13 75.01(11) 23 .
Mo1 O2 Mo4 111.1(3) . 23
Mo1 O2 Mo4 111.1(3) . .
Mo4 O2 Mo4 137.9(5) 23 .
Mo2 O3 Mo1 108.5(2) . .
Mo2 O3 Mo3 142.7(3) . .
Mo1 O3 Mo3 108.0(3) . .
Mo1 O4 Mo2 110.6(3) . .
Mo1 O4 Mo4 108.5(3) . .
Mo2 O4 Mo4 140.2(3) . .
Mo2 O6 Mo6 157.1(4) . 23
Mo2 O7 Mo5 157.9(4) . .
Mo3 O11 Mo6 158.0(4) . .
Mo4 O13 Mo11 158.6(4) . .
Mo4 O14 Mo5 160.7(4) . .
C1 O18 Mo5 102.6(7) . .
C3 O20 Mo6 116.5(7) . .
Mo8 O22 Mo7 162.1(4) . .
Mo9 O23 Mo7 160.4(3) . .
C3 O24 Mo7 119.8(7) . .
Mo8 O25 Mo12 158.3(3) . 21
Mo14 O27 Mo8 109.6(2) . .
Mo14 O27 Mo8 109.6(2) . 22
Mo8 O27 Mo8 140.3(4) . 22
Mo14 O28 Mo9 109.2(3) . .
Mo14 O28 Mo8 109.0(2) . .
Mo9 O28 Mo8 141.4(3) . .
Mo9 O30 Mo13 159.0(3) . .
Mo9 O32 Mo14 110.4(3) . .
Mo9 O32 Mo10 142.1(3) . .
Mo14 O32 Mo10 106.99(19) . .
Mo10 O34 Mo13 157.7(3) . .
C5 O38 Mo11 120.5(8) . .
C5 O40 Mo12 123.1(8) . .
C7 O42 Mo13 114.0(8) . .
O18 C1 O18 158.7(13) 4 .
O18 C1 C2 100.6(7) 4 .
O18 C1 C2 100.6(7) . .
C1 C2 H2A 125.9 . .
C1 C2 H2B 125.9 . .
H2A C2 H2B 89.0 . .
C1 C2 H2C 125.9 . .
H2A C2 H2C 89.1 . .
H2B C2 H2C 89.1 . .
O24 C3 O20 135.1(12) . .
O24 C3 C4 114.6(11) . .
O20 C3 C4 110.2(11) . .
C3 C4 H4A 109.5 . .
C3 C4 H4B 109.5 . .
H4A C4 H4B 109.5 . .
C3 C4 H4C 109.5 . .
H4A C4 H4C 109.5 . .
H4B C4 H4C 109.5 . .
O38 C5 O40 129.9(12) . .
O38 C5 C6 121.1(15) . .
O40 C5 C6 109.1(15) . .
C5 C6 H6A 109.5 . .
C5 C6 H6B 109.5 . .
H6A C6 H6B 109.5 . .
C5 C6 H6C 109.5 . .
H6A C6 H6C 109.5 . .
H6B C6 H6C 109.5 . .
O42 C7 O42 138.7(14) . 23
O42 C7 C8 110.7(7) . .
O42 C7 C8 110.5(7) 23 .
C7 C8 H8A 110.3 . .
C7 C8 H8B 110.0 . .
H8A C8 H8B 108.8 . .
C7 C8 H8C 110.1 . .
H8A C8 H8C 108.8 . .
H8B C8 H8C 108.8 . .
O45 Mo15 O46 97.96(19) . .
O45 Mo15 O46 97.96(19) . 24
O46 Mo15 O46 143.7(4) . 24
O45 Mo15 O48 97.7(3) . 24
O46 Mo15 O48 68.2(3) . 24
O46 Mo15 O48 140.6(3) 24 24
O45 Mo15 O48 97.7(3) . .
O46 Mo15 O48 140.6(3) . .
O46 Mo15 O48 68.2(3) 24 .
O48 Mo15 O48 74.1(4) 24 .
O45 Mo15 O47 96.6(4) . .
O46 Mo15 O47 73.0(2) . .
O46 Mo15 O47 73.0(2) 24 .
O48 Mo15 O47 140.0(2) 24 .
O48 Mo15 O47 140.0(2) . .
O45 Mo15 O49 178.5(4) . .
O46 Mo15 O49 81.61(18) . .
O46 Mo15 O49 81.60(18) 24 .
O48 Mo15 O49 83.5(2) 24 .
O48 Mo15 O49 83.5(2) . .
O47 Mo15 O49 81.8(3) . .
O50 Mo16 O52 109.4(4) . .
O50 Mo16 O51 98.9(4) . .
O52 Mo16 O51 101.1(4) . .
O50 Mo16 O47 155.1(4) . .
O52 Mo16 O47 88.7(4) . .
O51 Mo16 O47 94.1(4) . .
O50 Mo16 O46 87.2(3) . 24
O52 Mo16 O46 156.3(3) . 24
O51 Mo16 O46 92.5(3) . 24
O47 Mo16 O46 70.9(3) . 24
O50 Mo16 O53 85.2(3) . .
O52 Mo16 O53 82.8(3) . .
O51 Mo16 O53 172.9(4) . .
O47 Mo16 O53 80.1(3) . .
O46 Mo16 O53 81.9(3) 24 .
O55 Mo17 O54 102.2(3) . .
O55 Mo17 O56 104.6(4) . .
O54 Mo17 O56 101.7(3) . .
O55 Mo17 O48 154.2(3) . .
O54 Mo17 O48 95.6(3) . .
O56 Mo17 O48 89.6(3) . .
O55 Mo17 O46 90.9(3) . 24
O54 Mo17 O46 97.1(3) . 24
O56 Mo17 O46 152.3(3) . 24
O48 Mo17 O46 68.3(3) . 24
O55 Mo17 O57 79.5(3) . .
O54 Mo17 O57 177.4(3) . .
O56 Mo17 O57 79.7(3) . .
O48 Mo17 O57 82.1(2) . .
O46 Mo17 O57 80.9(2) 24 .
O58 Mo18 O58 106.6(5) 24 .
O58 Mo18 O59 101.9(3) 24 .
O58 Mo18 O59 101.9(3) . .
O58 Mo18 O48 88.1(3) 24 .
O58 Mo18 O48 154.7(3) . .
O59 Mo18 O48 94.7(3) . .
O58 Mo18 O48 154.7(3) 24 24
O58 Mo18 O48 88.1(3) . 24
O59 Mo18 O48 94.7(3) . 24
O48 Mo18 O48 71.5(4) . 24
O58 Mo18 O60 81.9(2) 24 .
O58 Mo18 O60 81.9(2) . .
O59 Mo18 O60 173.4(4) . .
O48 Mo18 O60 79.9(2) . .
O48 Mo18 O60 79.9(2) 24 .
O61 Mo19 O56 97.6(3) . .
O61 Mo19 O58 97.0(3) . 24
O56 Mo19 O58 82.2(3) . 24
O61 Mo19 S7 100.5(3) . .
O56 Mo19 S7 158.7(2) . .
O58 Mo19 S7 84.6(2) 24 .
O61 Mo19 S8 98.9(3) . .
O56 Mo19 S8 82.9(3) . .
O58 Mo19 S8 159.4(2) 24 .
S7 Mo19 S8 105.11(13) . .
O61 Mo19 O62 172.7(3) . .
O56 Mo19 O62 76.3(3) . .
O58 Mo19 O62 78.3(3) 24 .
S7 Mo19 O62 84.7(2) . .
S8 Mo19 O62 84.5(2) . .
O61 Mo19 Mo20 100.0(3) . .
O56 Mo19 Mo20 133.6(3) . .
O58 Mo19 Mo20 136.8(2) 24 .
S7 Mo19 Mo20 53.42(9) . .
S8 Mo19 Mo20 52.18(9) . .
O62 Mo19 Mo20 87.2(2) . .
O63 Mo20 O65 97.7(3) . .
O63 Mo20 O64 98.3(3) . .
O65 Mo20 O64 82.7(3) . .
O63 Mo20 S8 98.9(2) . .
O65 Mo20 S8 83.5(2) . .
O64 Mo20 S8 159.3(2) . .
O63 Mo20 S7 99.5(3) . .
O65 Mo20 S7 160.11(18) . .
O64 Mo20 S7 85.0(2) . .
S8 Mo20 S7 103.50(13) . .
O63 Mo20 O66 175.5(4) . .
O65 Mo20 O66 77.8(3) . .
O64 Mo20 O66 80.4(3) . .
S8 Mo20 O66 81.6(2) . .
S7 Mo20 O66 84.8(2) . .
O63 Mo20 Mo19 99.0(3) . .
O65 Mo20 Mo19 134.6(2) . .
O64 Mo20 Mo19 135.3(2) . .
S8 Mo20 Mo19 52.28(10) . .
S7 Mo20 Mo19 51.70(8) . .
O66 Mo20 Mo19 84.8(2) . .
O67 Mo21 O50 92.2(4) . .
O67 Mo21 O55 99.9(3) . .
O50 Mo21 O55 79.3(3) . .
O67 Mo21 S9 102.7(3) . .
O50 Mo21 S9 160.7(2) . .
O55 Mo21 S9 85.9(2) . .
O67 Mo21 S10 97.4(3) . .
O50 Mo21 S10 85.7(3) . .
O55 Mo21 S10 157.5(2) . .
S9 Mo21 S10 104.24(15) . .
O67 Mo21 O68 175.5(4) . .
O50 Mo21 O68 83.6(3) . .
O55 Mo21 O68 80.9(3) . .
S9 Mo21 O68 81.8(3) . .
S10 Mo21 O68 80.7(2) . .
O67 Mo21 Mo22 99.8(3) . .
O50 Mo21 Mo22 137.4(2) . .
O55 Mo21 Mo22 137.0(2) . .
S9 Mo21 Mo22 52.53(9) . .
S10 Mo21 Mo22 52.32(12) . .
O68 Mo21 Mo22 82.4(2) . .
O69 Mo22 O70 98.3(4) . .
O69 Mo22 O71 97.3(4) . .
O70 Mo22 O71 85.9(3) . .
O69 Mo22 S10 98.2(3) . .
O70 Mo22 S10 158.83(19) . .
O71 Mo22 S10 78.9(3) . .
O69 Mo22 S9 100.9(3) . .
O70 Mo22 S9 85.9(2) . .
O71 Mo22 S9 161.0(2) . .
S10 Mo22 S9 103.89(15) . .
O69 Mo22 O72 176.6(4) . .
O70 Mo22 O72 80.2(3) . .
O71 Mo22 O72 79.5(3) . .
S10 Mo22 O72 82.6(3) . .
S9 Mo22 O72 82.1(3) . .
O69 Mo22 Mo21 98.8(3) . .
O70 Mo22 Mo21 136.9(2) . .
O71 Mo22 Mo21 130.2(3) . .
S10 Mo22 Mo21 52.42(10) . .
S9 Mo22 Mo21 52.07(11) . .
O72 Mo22 Mo21 84.3(3) . .
O73 Mo23 O52 97.6(4) . .
O73 Mo23 O52 97.6(4) . 24
O52 Mo23 O52 81.5(5) . 24
O73 Mo23 O74 174.8(5) . .
O52 Mo23 O74 78.5(3) . .
O52 Mo23 O74 78.5(3) 24 .
O73 Mo23 S11 98.4(3) . 24
O52 Mo23 S11 84.9(3) . 24
O52 Mo23 S11 160.2(2) 24 24
O74 Mo23 S11 84.7(2) . 24
O73 Mo23 S11 98.4(3) . .
O52 Mo23 S11 160.2(2) . .
O52 Mo23 S11 84.9(3) 24 .
O74 Mo23 S11 84.7(2) . .
S11 Mo23 S11 104.2(2) 24 .
O73 Mo23 Mo24 99.4(4) . .
O52 Mo23 Mo24 135.6(3) . .
O52 Mo23 Mo24 135.6(3) 24 .
O74 Mo23 Mo24 85.8(3) . .
S11 Mo23 Mo24 52.23(11) 24 .
S11 Mo23 Mo24 52.23(11) . .
O75 Mo24 O76 96.6(4) . .
O75 Mo24 O76 96.6(4) . 24
O76 Mo24 O76 79.3(6) . 24
O75 Mo24 O77 174.6(6) . .
O76 Mo24 O77 79.3(3) . .
O76 Mo24 O77 79.3(3) 24 .
O75 Mo24 S11 100.0(3) . .
O76 Mo24 S11 85.6(3) . .
O76 Mo24 S11 158.7(3) 24 .
O77 Mo24 S11 83.3(2) . .
O75 Mo24 S11 100.0(3) . 24
O76 Mo24 S11 158.7(3) . 24
O76 Mo24 S11 85.6(3) 24 24
O77 Mo24 S11 83.3(2) . 24
S11 Mo24 S11 104.4(2) . 24
O75 Mo24 Mo23 102.1(4) . .
O76 Mo24 Mo23 136.1(3) . .
O76 Mo24 Mo23 136.1(3) 24 .
O77 Mo24 Mo23 83.3(3) . .
S11 Mo24 Mo23 52.34(10) . .
S11 Mo24 Mo23 52.34(10) 24 .
O65 Mo25 O78 100.2(3) . .
O65 Mo25 O79 104.5(3) . .
O78 Mo25 O79 102.5(3) . .
O65 Mo25 O80 91.6(3) . .
O78 Mo25 O80 95.8(3) . .
O79 Mo25 O80 152.9(3) . .
O65 Mo25 O81 155.6(3) . .
O78 Mo25 O81 97.4(3) . .
O79 Mo25 O81 87.9(3) . .
O80 Mo25 O81 69.8(3) . .
O65 Mo25 O82 81.2(3) . .
O78 Mo25 O82 176.9(3) . .
O79 Mo25 O82 79.7(3) . .
O80 Mo25 O82 81.4(2) . .
O81 Mo25 O82 80.5(3) . .
O64 Mo26 O83 107.9(3) . .
O64 Mo26 O84 98.5(3) . .
O83 Mo26 O84 99.3(3) . .
O64 Mo26 O85 154.4(3) . .
O83 Mo26 O85 90.4(3) . .
O84 Mo26 O85 95.8(3) . .
O64 Mo26 O80 88.1(3) . .
O83 Mo26 O80 156.7(2) . .
O84 Mo26 O80 94.6(3) . .
O85 Mo26 O80 69.6(2) . .
O64 Mo26 O86 82.8(3) . .
O83 Mo26 O86 83.2(3) . .
O84 Mo26 O86 176.6(3) . .
O85 Mo26 O86 81.8(2) . .
O80 Mo26 O86 82.3(3) . .
O87 Mo27 O88 108.3(4) . .
O87 Mo27 O89 101.5(4) . .
O88 Mo27 O89 100.0(4) . .
O87 Mo27 O90 89.6(3) . .
O88 Mo27 O90 154.2(3) . .
O89 Mo27 O90 94.2(4) . .
O87 Mo27 O85 154.0(3) . 6_767
O88 Mo27 O85 88.9(3) . 6_767
O89 Mo27 O85 94.2(3) . 6_767
O90 Mo27 O85 68.5(3) . 6_767
O87 Mo27 O91 83.7(3) . .
O88 Mo27 O91 82.5(3) . .
O89 Mo27 O91 173.1(4) . .
O90 Mo27 O91 81.2(3) . .
O85 Mo27 O91 79.3(3) 6_767 .
O93 Mo28 O92 107.4(3) . .
O93 Mo28 O94 101.5(4) . .
O92 Mo28 O94 99.7(4) . .
O93 Mo28 O90 153.7(3) . 6_767
O92 Mo28 O90 89.7(4) . 6_767
O94 Mo28 O90 94.9(4) . 6_767
O93 Mo28 O95 88.3(3) . .
O92 Mo28 O95 156.2(4) . .
O94 Mo28 O95 94.4(3) . .
O90 Mo28 O95 69.9(3) 6_767 .
O93 Mo28 O96 80.6(3) . .
O92 Mo28 O96 85.8(4) . .
O94 Mo28 O96 173.1(3) . .
O90 Mo28 O96 80.9(3) 6_767 .
O95 Mo28 O96 79.2(3) . .
O97 Mo29 O98 106.8(4) . .
O97 Mo29 O99 100.0(4) . .
O98 Mo29 O99 98.5(3) . .
O97 Mo29 O81 157.1(3) . .
O98 Mo29 O81 86.8(3) . .
O99 Mo29 O81 95.9(3) . .
O97 Mo29 O95 91.5(3) . .
O98 Mo29 O95 153.8(3) . .
O99 Mo29 O95 96.4(3) . .
O81 Mo29 O95 70.3(3) . .
O97 Mo29 O100 82.7(3) . .
O98 Mo29 O100 80.8(3) . .
O99 Mo29 O100 177.2(3) . .
O81 Mo29 O100 81.4(3) . .
O95 Mo29 O100 83.2(3) . .
O101 Mo30 O85 95.7(4) . .
O101 Mo30 O80 98.8(3) . .
O85 Mo30 O80 73.6(3) . .
O101 Mo30 O90 96.0(3) . 6_767
O85 Mo30 O90 71.7(3) . 6_767
O80 Mo30 O90 143.4(3) . 6_767
O101 Mo30 O95 94.6(3) . .
O85 Mo30 O95 141.8(2) . .
O80 Mo30 O95 140.3(3) . .
O90 Mo30 O95 70.7(3) 6_767 .
O101 Mo30 O81 98.5(3) . .
O85 Mo30 O81 142.6(3) . .
O80 Mo30 O81 70.1(3) . .
O90 Mo30 O81 140.0(3) 6_767 .
O95 Mo30 O81 71.1(3) . .
O101 Mo30 O102 177.8(3) . .
O85 Mo30 O102 83.8(3) . .
O80 Mo30 O102 83.1(2) . .
O90 Mo30 O102 81.8(3) 6_767 .
O95 Mo30 O102 84.5(3) . .
O81 Mo30 O102 83.2(3) . .
O103 Mo31 O88 96.0(3) . .
O103 Mo31 O83 98.1(3) . 6_767
O88 Mo31 O83 80.6(3) . 6_767
O103 Mo31 S12 97.3(3) . .
O88 Mo31 S12 84.9(2) . .
O83 Mo31 S12 159.8(2) 6_767 .
O103 Mo31 S13 100.4(2) . .
O88 Mo31 S13 159.5(2) . .
O83 Mo31 S13 84.9(2) 6_767 .
S12 Mo31 S13 105.01(10) . .
O103 Mo31 O104 174.8(3) . .
O88 Mo31 O104 79.1(3) . .
O83 Mo31 O104 79.6(3) 6_767 .
S12 Mo31 O104 84.0(2) . .
S13 Mo31 O104 84.1(2) . .
O103 Mo31 Mo31 100.1(3) . 24
O88 Mo31 Mo31 135.8(2) . 24
O83 Mo31 Mo31 136.2(2) 6_767 24
S12 Mo31 Mo31 52.51(7) . 24
S13 Mo31 Mo31 52.78(7) . 24
O104 Mo31 Mo31 84.7(2) . 24
O105 Mo32 O87 97.1(4) . .
O105 Mo32 O92 93.8(4) . 6_767
O87 Mo32 O92 81.9(3) . 6_767
O105 Mo32 S14 101.3(3) . .
O87 Mo32 S14 84.8(3) . .
O92 Mo32 S14 160.9(3) 6_767 .
O105 Mo32 S15 99.8(3) . .
O87 Mo32 S15 158.6(3) . .
O92 Mo32 S15 84.1(2) 6_767 .
S14 Mo32 S15 104.44(14) . .
O105 Mo32 O106 174.0(4) . .
O87 Mo32 O106 79.1(3) . .
O92 Mo32 O106 81.1(4) 6_767 .
S14 Mo32 O106 83.0(3) . .
S15 Mo32 O106 82.8(2) . .
O105 Mo32 Mo33 99.5(3) . .
O87 Mo32 Mo33 135.9(3) . .
O92 Mo32 Mo33 136.8(2) 6_767 .
S14 Mo32 Mo33 52.02(8) . .
S15 Mo32 Mo33 53.27(12) . .
O106 Mo32 Mo33 86.3(3) . .
O107 Mo33 O108 98.1(4) . .
O107 Mo33 O109 97.9(4) . .
O108 Mo33 O109 82.5(3) . .
O107 Mo33 S14 99.1(3) . .
O108 Mo33 S14 84.28(19) . .
O109 Mo33 S14 159.7(3) . .
O107 Mo33 S15 99.2(4) . .
O108 Mo33 S15 159.0(2) . .
O109 Mo33 S15 83.4(3) . .
S14 Mo33 S15 104.61(14) . .
O107 Mo33 O110 175.4(4) . .
O108 Mo33 O110 79.0(3) . .
O109 Mo33 O110 78.2(3) . .
S14 Mo33 O110 84.3(2) . .
S15 Mo33 O110 82.9(2) . .
O107 Mo33 Mo32 97.2(3) . .
O108 Mo33 Mo32 135.96(16) . .
O109 Mo33 Mo32 135.5(3) . .
S14 Mo33 Mo32 52.56(11) . .
S15 Mo33 Mo32 52.90(9) . .
O110 Mo33 Mo32 87.4(2) . .
O111 Mo34 O93 94.6(4) . 6_767
O111 Mo34 O97 95.8(3) . 6_767
O93 Mo34 O97 81.4(3) 6_767 6_767
O111 Mo34 S16 102.4(3) . .
O93 Mo34 S16 158.9(3) 6_767 .
O97 Mo34 S16 84.4(2) 6_767 .
O111 Mo34 O112 173.5(3) . .
O93 Mo34 O112 80.1(3) 6_767 .
O97 Mo34 O112 79.8(3) 6_767 .
S16 Mo34 O112 82.1(2) . .
O111 Mo34 S17 99.6(3) . .
O93 Mo34 S17 84.2(2) 6_767 .
O97 Mo34 S17 159.7(2) 6_767 .
S16 Mo34 S17 104.92(14) . .
O112 Mo34 S17 83.7(2) . .
O111 Mo34 Mo35 102.8(2) . .
O93 Mo34 Mo35 135.32(19) 6_767 .
O97 Mo34 Mo35 135.7(2) 6_767 .
S16 Mo34 Mo35 52.61(9) . .
O112 Mo34 Mo35 83.63(19) . .
S17 Mo34 Mo35 52.70(10) . .
O113 Mo35 O115 98.1(3) . .
O113 Mo35 O114 99.9(3) . .
O115 Mo35 O114 82.4(4) . .
O113 Mo35 S16 97.8(3) . .
O115 Mo35 S16 83.9(3) . .
O114 Mo35 S16 158.9(2) . .
O113 Mo35 S17 100.1(3) . .
O115 Mo35 S17 158.5(3) . .
O114 Mo35 S17 83.4(3) . .
S16 Mo35 S17 104.73(13) . .
O113 Mo35 O116 177.0(3) . .
O115 Mo35 O116 79.3(3) . .
O114 Mo35 O116 78.4(3) . .
S16 Mo35 O116 83.4(2) . .
S17 Mo35 O116 82.2(2) . .
O113 Mo35 Mo34 99.4(2) . .
O115 Mo35 Mo34 134.3(2) . .
O114 Mo35 Mo34 134.6(2) . .
S16 Mo35 Mo34 52.16(10) . .
S17 Mo35 Mo34 52.95(9) . .
O116 Mo35 Mo34 83.48(17) . .
O118 Mo36 O117 101.7(4) . .
O118 Mo36 O76 107.9(4) . .
O117 Mo36 O76 100.7(4) . .
O118 Mo36 O119 155.9(4) . .
O117 Mo36 O119 93.0(4) . .
O76 Mo36 O119 87.6(4) . .
O118 Mo36 O120 91.5(3) . .
O117 Mo36 O120 96.5(3) . .
O76 Mo36 O120 150.6(4) . .
O119 Mo36 O120 67.8(3) . .
O118 Mo36 O121 80.8(3) . .
O117 Mo36 O121 176.6(4) . .
O76 Mo36 O121 80.6(3) . .
O119 Mo36 O121 83.8(4) . .
O120 Mo36 O121 81.1(3) . .
O109 Mo37 O122 102.5(4) . .
O109 Mo37 O123 100.4(4) . .
O122 Mo37 O123 101.4(4) . .
O109 Mo37 O124 91.0(4) . .
O122 Mo37 O124 155.3(3) . .
O123 Mo37 O124 96.2(4) . .
O109 Mo37 O120 152.7(4) . 24
O122 Mo37 O120 93.5(3) . 24
O123 Mo37 O120 97.9(4) . 24
O124 Mo37 O120 66.9(3) . 24
O109 Mo37 O125 80.5(4) . .
O122 Mo37 O125 82.5(3) . .
O123 Mo37 O125 175.6(4) . .
O124 Mo37 O125 79.4(3) . .
O120 Mo37 O125 79.9(3) 24 .
O108 Mo38 O108 104.5(4) . 24
O108 Mo38 O126 101.5(3) . .
O108 Mo38 O126 101.5(3) 24 .
O108 Mo38 O124 90.8(3) . .
O108 Mo38 O124 153.6(3) 24 .
O126 Mo38 O124 96.2(4) . .
O108 Mo38 O124 153.6(3) . 24
O108 Mo38 O124 90.8(3) 24 24
O126 Mo38 O124 96.2(4) . 24
O124 Mo38 O124 67.7(5) . 24
O108 Mo38 O127 81.5(3) . .
O108 Mo38 O127 81.5(3) 24 .
O126 Mo38 O127 175.0(4) . .
O124 Mo38 O127 79.6(3) . .
O124 Mo38 O127 79.6(3) 24 .
O128 Mo39 O120 99.0(2) . .
O128 Mo39 O120 99.0(2) . 24
O120 Mo39 O120 140.9(4) . 24
O128 Mo39 O124 96.7(3) . .
O120 Mo39 O124 139.9(3) . .
O120 Mo39 O124 71.2(3) 24 .
O128 Mo39 O124 96.7(3) . 24
O120 Mo39 O124 71.2(3) . 24
O120 Mo39 O124 139.9(3) 24 24
O124 Mo39 O124 70.5(4) . 24
O128 Mo39 O119 97.6(4) . .
O120 Mo39 O119 71.7(2) . .
O120 Mo39 O119 71.7(2) 24 .
O124 Mo39 O119 141.8(2) . .
O124 Mo39 O119 141.8(2) 24 .
O128 Mo39 O129 179.9(5) . .
O120 Mo39 O129 81.0(2) . .
O120 Mo39 O129 81.0(2) 24 .
O124 Mo39 O129 83.4(3) . .
O124 Mo39 O129 83.4(3) 24 .
O119 Mo39 O129 82.3(4) . .
O130 Mo40 O118 96.0(4) . 24
O130 Mo40 O122 94.8(3) . .
O118 Mo40 O122 82.5(3) 24 .
O130 Mo40 S19 100.3(4) . .
O118 Mo40 S19 158.7(2) 24 .
O122 Mo40 S19 82.6(2) . .
O130 Mo40 O131 173.0(4) . .
O118 Mo40 O131 80.6(3) 24 .
O122 Mo40 O131 78.7(3) . .
S19 Mo40 O131 81.6(3) . .
O130 Mo40 S18 102.8(3) . .
O118 Mo40 S18 85.5(2) 24 .
O122 Mo40 S18 159.7(2) . .
S19 Mo40 S18 103.87(16) . .
O131 Mo40 S18 83.2(2) . .
O130 Mo40 Mo41 103.3(3) . .
O118 Mo40 Mo41 135.8(2) 24 .
O122 Mo40 Mo41 133.7(2) . .
S19 Mo40 Mo41 52.61(11) . .
O131 Mo40 Mo41 83.3(3) . .
S18 Mo40 Mo41 51.70(12) . .
O132 Mo41 O134 99.0(4) . .
O132 Mo41 O133 96.2(4) . .
O134 Mo41 O133 81.4(3) . .
O132 Mo41 S18 98.4(4) . .
O134 Mo41 S18 83.1(3) . .
O133 Mo41 S18 160.1(2) . .
O132 Mo41 S19 100.2(3) . .
O134 Mo41 S19 157.8(2) . .
O133 Mo41 S19 85.6(2) . .
S18 Mo41 S19 104.86(16) . .
O132 Mo41 O135 174.3(5) . .
O134 Mo41 O135 76.6(3) . .
O133 Mo41 O135 79.7(4) . .
S18 Mo41 O135 84.7(3) . .
S19 Mo41 O135 83.5(2) . .
O132 Mo41 Mo40 99.6(4) . .
O134 Mo41 Mo40 134.1(3) . .
O133 Mo41 Mo40 137.0(2) . .
S18 Mo41 Mo40 52.90(10) . .
S19 Mo41 Mo40 52.41(12) . .
O135 Mo41 Mo40 86.1(3) . .
O114 Mo42 O133 108.8(4) . .
O114 Mo42 O136 100.6(4) . .
O133 Mo42 O136 102.5(4) . .
O114 Mo42 O137 88.0(3) . .
O133 Mo42 O137 155.4(3) . .
O136 Mo42 O137 91.4(4) . .
O114 Mo42 O138 153.2(3) . .
O133 Mo42 O138 88.3(3) . .
O136 Mo42 O138 95.4(3) . .
O137 Mo42 O138 70.1(3) . .
O114 Mo42 O139 80.2(3) . .
O133 Mo42 O139 82.7(3) . .
O136 Mo42 O139 174.1(4) . .
O137 Mo42 O139 82.8(3) . .
O138 Mo42 O139 81.7(3) . .
O140 Mo43 O134 103.4(4) . .
O140 Mo43 O71 102.8(4) . .
O134 Mo43 O71 101.5(4) . .
O140 Mo43 O138 96.3(4) . .
O134 Mo43 O138 89.6(3) . .
O71 Mo43 O138 154.9(3) . .
O140 Mo43 O141 92.8(4) . .
O134 Mo43 O141 154.1(3) . .
O71 Mo43 O141 94.3(4) . .
O138 Mo43 O141 68.3(3) . .
O140 Mo43 O142 174.4(5) . .
O134 Mo43 O142 79.9(3) . .
O71 Mo43 O142 80.8(3) . .
O138 Mo43 O142 79.1(3) . .
O141 Mo43 O142 82.5(3) . .
O144 Mo44 O143 98.9(3) . .
O144 Mo44 O70 109.7(4) . .
O143 Mo44 O70 101.8(3) . .
O144 Mo44 O145 86.1(4) . .
O143 Mo44 O145 94.1(3) . .
O70 Mo44 O145 155.3(3) . .
O144 Mo44 O141 152.6(3) . .
O143 Mo44 O141 95.6(3) . .
O70 Mo44 O141 89.8(3) . .
O145 Mo44 O141 69.7(3) . .
O144 Mo44 O146 81.6(3) . .
O143 Mo44 O146 176.4(3) . .
O70 Mo44 O146 81.4(3) . .
O145 Mo44 O146 82.3(2) . .
O141 Mo44 O146 82.6(2) . .
O148 Mo45 O147 107.3(4) . .
O148 Mo45 O149 101.5(4) . .
O147 Mo45 O149 101.2(3) . .
O148 Mo45 O145 155.3(3) . .
O147 Mo45 O145 87.3(3) . .
O149 Mo45 O145 94.8(4) . .
O148 Mo45 O150 90.1(3) . .
O147 Mo45 O150 152.4(3) . .
O149 Mo45 O150 95.9(3) . .
O145 Mo45 O150 69.7(3) . .
O148 Mo45 O151 82.1(3) . .
O147 Mo45 O151 81.5(3) . .
O149 Mo45 O151 174.5(4) . .
O145 Mo45 O151 80.5(3) . .
O150 Mo45 O151 79.9(3) . .
O152 Mo46 O115 100.4(4) . .
O152 Mo46 O153 103.8(4) . .
O115 Mo46 O153 101.5(4) . .
O152 Mo46 O137 95.8(4) . .
O115 Mo46 O137 91.0(4) . .
O153 Mo46 O137 154.2(3) . .
O152 Mo46 O150 97.1(3) . .
O115 Mo46 O150 155.3(4) . .
O153 Mo46 O150 91.1(3) . .
O137 Mo46 O150 69.8(3) . .
O152 Mo46 O154 176.2(4) . .
O115 Mo46 O154 80.1(3) . .
O153 Mo46 O154 79.7(3) . .
O137 Mo46 O154 80.3(3) . .
O150 Mo46 O154 81.3(2) . .
O155 Mo47 O150 98.7(3) . .
O155 Mo47 O141 96.6(3) . .
O150 Mo47 O141 142.1(3) . .
O155 Mo47 O138 98.8(4) . .
O150 Mo47 O138 140.7(3) . .
O141 Mo47 O138 69.5(3) . .
O155 Mo47 O137 97.0(3) . .
O150 Mo47 O137 71.7(3) . .
O141 Mo47 O137 140.1(3) . .
O138 Mo47 O137 71.4(3) . .
O155 Mo47 O145 95.8(4) . .
O150 Mo47 O145 71.6(3) . .
O141 Mo47 O145 72.5(3) . .
O138 Mo47 O145 140.5(3) . .
O137 Mo47 O145 142.5(3) . .
O155 Mo47 O156 179.5(4) . .
O150 Mo47 O156 81.8(3) . .
O141 Mo47 O156 83.0(3) . .
O138 Mo47 O156 80.7(3) . .
O137 Mo47 O156 83.0(2) . .
O145 Mo47 O156 84.5(2) . .
O157 Mo48 O153 97.9(4) . .
O157 Mo48 O148 96.7(3) . .
O153 Mo48 O148 82.9(3) . .
O157 Mo48 S20 100.2(3) . .
O153 Mo48 S20 82.1(2) . .
O148 Mo48 S20 158.7(3) . .
O157 Mo48 S20 100.1(3) . 6_767
O153 Mo48 S20 159.8(2) . 6_767
O148 Mo48 S20 86.0(3) . 6_767
S20 Mo48 S20 103.48(13) . 6_767
O157 Mo48 O158 175.6(4) . .
O153 Mo48 O158 78.9(3) . .
O148 Mo48 O158 80.0(3) . .
S20 Mo48 O158 82.4(2) . .
S20 Mo48 O158 82.6(2) 6_767 .
O157 Mo48 Mo48 96.4(3) . 6_767
O153 Mo48 Mo48 134.49(19) . 6_767
O148 Mo48 Mo48 137.6(2) . 6_767
S20 Mo48 Mo48 52.87(10) . 6_767
S20 Mo48 Mo48 52.02(9) 6_767 6_767
O158 Mo48 Mo48 88.05(19) . 6_767
O159 Mo49 O144 98.6(4) . .
O159 Mo49 O147 100.2(3) . .
O144 Mo49 O147 77.7(3) . .
O159 Mo49 S21 96.8(3) . .
O144 Mo49 S21 159.4(2) . .
O147 Mo49 S21 86.2(2) . .
O159 Mo49 S22 98.1(3) . .
O144 Mo49 S22 86.9(3) . .
O147 Mo49 S22 157.5(2) . .
S21 Mo49 S22 104.36(13) . .
O159 Mo49 O160 179.5(4) . .
O144 Mo49 O160 81.0(3) . .
O147 Mo49 O160 79.3(3) . .
S21 Mo49 O160 83.5(2) . .
S22 Mo49 O160 82.2(2) . .
O159 Mo49 Mo50 98.3(3) . .
O144 Mo49 Mo50 137.5(2) . .
O147 Mo49 Mo50 136.2(2) . .
S21 Mo49 Mo50 52.31(9) . .
S22 Mo49 Mo50 52.26(9) . .
O160 Mo49 Mo50 82.2(2) . .
O161 Mo50 O98 96.7(3) . .
O161 Mo50 O79 96.8(4) . .
O98 Mo50 O79 80.5(3) . .
O161 Mo50 O162 174.1(4) . .
O98 Mo50 O162 78.5(3) . .
O79 Mo50 O162 79.1(3) . .
O161 Mo50 S21 100.3(3) . .
O98 Mo50 S21 86.5(2) . .
O79 Mo50 S21 159.58(18) . .
O162 Mo50 S21 83.0(2) . .
O161 Mo50 S22 99.3(3) . .
O98 Mo50 S22 158.8(2) . .
O79 Mo50 S22 83.9(2) . .
O162 Mo50 S22 84.5(2) . .
S21 Mo50 S22 104.11(13) . .
O161 Mo50 Mo49 102.1(3) . .
O98 Mo50 Mo49 136.5(2) . .
O79 Mo50 Mo49 134.4(2) . .
O162 Mo50 Mo49 83.8(2) . .
S21 Mo50 Mo49 51.91(9) . .
S22 Mo50 Mo49 52.41(9) . .
Mo19 S7 Mo20 74.89(10) . .
Mo20 S8 Mo19 75.54(11) . .
Mo21 S9 Mo22 75.40(12) . .
Mo22 S10 Mo21 75.25(13) . .
Mo24 S11 Mo23 75.43(14) . .
Mo31 S12 Mo31 74.97(14) 24 .
Mo31 S13 Mo31 74.44(13) . 24
Mo33 S14 Mo32 75.42(12) . .
Mo32 S15 Mo33 73.84(12) . .
Mo34 S16 Mo35 75.24(13) . .
Mo35 S17 Mo34 74.35(13) . .
Mo41 S18 Mo40 75.40(13) . .
Mo40 S19 Mo41 74.98(13) . .
Mo48 S20 Mo48 75.11(12) . 6_767
Mo49 S21 Mo50 75.78(12) . .
Mo50 S22 Mo49 75.33(12) . .
Mo15 O46 Mo17 112.7(3) . 24
Mo15 O46 Mo16 108.1(3) . 24
Mo17 O46 Mo16 139.0(4) 24 24
Mo16 O47 Mo16 144.8(6) . 24
Mo16 O47 Mo15 107.6(3) . .
Mo16 O47 Mo15 107.6(3) 24 .
Mo17 O48 Mo15 109.6(3) . .
Mo17 O48 Mo18 143.4(4) . .
Mo15 O48 Mo18 106.6(3) . .
Mo16 O50 Mo21 163.6(5) . .
Mo16 O52 Mo23 157.8(5) . .
Mo17 O55 Mo21 158.8(5) . .
Mo17 O56 Mo19 156.1(5) . .
Mo18 O58 Mo19 158.2(4) . 24
C9 O62 Mo19 110.6(8) . .
Mo26 O64 Mo20 159.6(4) . .
Mo25 O65 Mo20 154.8(4) . .
C9 O66 Mo20 112.3(7) . .
C11 O68 Mo21 125.8(10) . .
Mo44 O70 Mo22 158.9(4) . .
Mo43 O71 Mo22 149.5(6) . .
C11 O72 Mo22 122.4(10) . .
C25 O74 Mo23 121.0(12) . .
Mo36 O76 Mo24 161.2(6) . .
C25 O77 Mo24 119.2(8) . .
Mo25 O79 Mo50 157.8(5) . .
Mo25 O80 Mo30 112.1(4) . .
Mo25 O80 Mo26 141.5(4) . .
Mo30 O80 Mo26 106.3(3) . .
Mo29 O81 Mo30 109.1(3) . .
Mo29 O81 Mo25 143.4(4) . .
Mo30 O81 Mo25 107.3(3) . .
Mo26 O83 Mo31 158.6(4) . 6_767
Mo30 O85 Mo26 109.9(3) . .
Mo30 O85 Mo27 109.9(3) . 6_767
Mo26 O85 Mo27 140.1(4) . 6_767
Mo27 O87 Mo32 157.0(6) . .
Mo27 O88 Mo31 160.8(4) . .
Mo30 O90 Mo28 109.7(4) 6_767 6_767
Mo30 O90 Mo27 109.0(3) 6_767 .
Mo28 O90 Mo27 140.7(4) 6_767 .
Mo28 O92 Mo32 158.3(4) . 6_767
Mo28 O93 Mo34 160.9(4) . 6_767
Mo30 O95 Mo28 109.0(3) . .
Mo30 O95 Mo29 109.0(3) . .
Mo28 O95 Mo29 142.0(4) . .
Mo29 O97 Mo34 154.9(5) . 6_767
Mo29 O98 Mo50 161.4(4) . .
C13 O104 Mo31 117.1(8) . .
C15 O106 Mo32 103.0(9) . .
Mo38 O108 Mo33 157.3(4) . .
Mo37 O109 Mo33 156.3(6) . .
C15 O110 Mo33 100.7(9) . .
C17 O112 Mo34 119.2(8) . .
Mo42 O114 Mo35 158.6(5) . .
Mo46 O115 Mo35 154.8(6) . .
C17 O116 Mo35 117.8(9) . .
Mo36 O118 Mo40 158.7(4) . 24
Mo39 O119 Mo36 108.7(3) . .
Mo39 O119 Mo36 108.7(3) . 24
Mo36 O119 Mo36 142.5(5) . 24
Mo39 O120 Mo37 111.3(4) . 24
Mo39 O120 Mo36 111.4(3) . .
Mo37 O120 Mo36 137.0(4) 24 .
Mo37 O122 Mo40 155.2(5) . .
Mo39 O124 Mo38 110.0(4) . .
Mo39 O124 Mo37 109.3(3) . .
Mo38 O124 Mo37 140.0(4) . .
C19 O131 Mo40 116.7(9) . .
Mo42 O133 Mo41 159.7(4) . .
Mo43 O134 Mo41 156.4(6) . .
C19 O135 Mo41 112.8(10) . .
Mo46 O137 Mo42 143.2(4) . .
Mo46 O137 Mo47 107.5(3) . .
Mo42 O137 Mo47 109.1(3) . .
Mo43 O138 Mo47 110.0(3) . .
Mo43 O138 Mo42 141.4(4) . .
Mo47 O138 Mo42 108.4(4) . .
Mo47 O141 Mo43 111.7(4) . .
Mo47 O141 Mo44 109.1(4) . .
Mo43 O141 Mo44 139.2(4) . .
Mo44 O144 Mo49 163.0(5) . .
Mo45 O145 Mo44 144.0(4) . .
Mo45 O145 Mo47 107.8(3) . .
Mo44 O145 Mo47 108.1(4) . .
Mo45 O147 Mo49 161.0(5) . .
Mo45 O148 Mo48 158.4(5) . .
Mo47 O150 Mo46 109.6(3) . .
Mo47 O150 Mo45 109.9(3) . .
Mo46 O150 Mo45 139.5(4) . .
Mo46 O153 Mo48 155.1(4) . .
C23 O158 Mo48 103.5(9) . .
C21 O160 Mo49 121.7(8) . .
C21 O162 Mo50 121.7(7) . .
O62 C9 O66 141.1(12) . .
O62 C9 C10 102.1(13) . .
O66 C9 C10 111.1(15) . .
C9 C10 H10A 109.5 . .
C9 C10 H10B 109.5 . .
H10A C10 H10B 109.5 . .
C9 C10 H10C 109.5 . .
H10A C10 H10C 109.5 . .
H10B C10 H10C 109.5 . .
O68 C11 O72 124.9(13) . .
O68 C11 C12 111.9(18) . .
O72 C11 C12 118.8(19) . .
C11 C12 H12A 109.4 . .
C11 C12 H12B 109.5 . .
H12A C12 H12B 109.5 . .
C11 C12 H12C 109.5 . .
H12A C12 H12C 109.5 . .
H12B C12 H12C 109.5 . .
O104 C13 O104 136.3(14) 24 .
O104 C13 C14 111.5(7) 24 .
O104 C13 C14 111.6(7) . .
C13 C14 H14A 109.4 . .
C13 C14 H14B 109.5 . .
H14A C14 H14B 109.5 . .
C13 C14 H14C 109.5 . .
H14A C14 H14C 109.5 . .
H14B C14 H14C 109.5 . .
O106 C15 O110 153.9(19) . .
O106 C15 C16 88.4(15) . .
O110 C15 C16 104.3(15) . .
C15 C16 H16A 109.4 . .
C15 C16 H16B 109.5 . .
H16A C16 H16B 109.5 . .
C15 C16 H16C 109.5 . .
H16A C16 H16C 109.5 . .
H16B C16 H16C 109.5 . .
O112 C17 O116 135.7(13) . .
O112 C17 C18 113.9(12) . .
O116 C17 C18 110.1(13) . .
C17 C18 H18A 109.5 . .
C17 C18 H18B 109.5 . .
H18A C18 H18B 109.5 . .
C17 C18 H18C 109.4 . .
H18A C18 H18C 109.5 . .
H18B C18 H18C 109.5 . .
O135 C19 O131 140.8(15) . .
O135 C19 C20 108.8(17) . .
O131 C19 C20 108.9(17) . .
C19 C20 H20A 109.4 . .
C19 C20 H20B 109.5 . .
H20A C20 H20B 109.5 . .
C19 C20 H20C 109.5 . .
H20A C20 H20C 109.5 . .
H20B C20 H20C 109.5 . .
O162 C21 O160 128.9(12) . .
O162 C21 C22 114.0(13) . .
O160 C21 C22 114.7(15) . .
C21 C22 H22A 109.5 . .
C21 C22 H22B 109.5 . .
H22A C22 H22B 109.5 . .
C21 C22 H22C 109.5 . .
H22A C22 H22C 109.5 . .
H22B C22 H22C 109.5 . .
O158 C23 O158 157.0(16) 6_767 .
O158 C23 C24 101.5(8) 6_767 .
O158 C23 C24 101.5(8) . .
C23 C24 H24A 126.3 . .
C23 C24 H24B 126.3 . .
H24A C24 H24B 88.6 . .
C23 C24 H24C 126.3 . .
H24A C24 H24C 88.6 . .
H24B C24 H24C 88.6 . .
O74 C25 O77 130.7(15) . .
O74 C25 C26 133(3) . .
O77 C25 C26 96(2) . .
C25 C26 H26A 120.3 . .
C25 C26 H26B 120.1 . .
H26A C26 H26B 96.9 . .
C25 C26 H26C 120.3 . .
H26A C26 H26C 96.8 . .
H26B C26 H26C 97.0 . .

loop_
_geom_bond_atom_site_label_1
_geom_bond_atom_site_label_2
_geom_bond_distance
_geom_bond_site_symmetry_2
Mo1 O1 1.771(7) .
Mo1 O2 1.947(10) .
Mo1 O4 1.968(6) .
Mo1 O4 1.968(6) 23
Mo1 O3 2.028(6) 23
Mo1 O3 2.028(6) .
Mo1 O5 2.300(8) .
Mo2 O6 1.755(6) .
Mo2 O7 1.765(7) .
Mo2 O8 1.798(6) .
Mo2 O3 2.019(6) .
Mo2 O4 2.024(6) .
Mo2 O9 2.363(5) .
Mo3 O10 1.759(8) .
Mo3 O11 1.780(6) .
Mo3 O11 1.780(6) 23
Mo3 O3 2.051(5) .
Mo3 O3 2.051(5) 23
Mo3 O12 2.368(7) .
Mo4 O13 1.722(7) .
Mo4 O14 1.752(7) .
Mo4 O15 1.816(5) .
Mo4 O2 2.048(4) .
Mo4 O4 2.089(6) .
Mo4 O16 2.344(5) .
Mo5 O17 1.618(5) .
Mo5 O7 2.066(6) .
Mo5 O14 2.066(7) .
Mo5 S1 2.311(3) .
Mo5 S1 2.315(3) 4
Mo5 O18 2.317(5) .
Mo5 Mo5 2.8147(19) 4
Mo6 O19 1.699(6) .
Mo6 O11 2.069(6) .
Mo6 O6 2.082(6) 23
Mo6 S3 2.302(3) .
Mo6 S2 2.320(3) .
Mo6 O20 2.361(6) .
Mo6 Mo7 2.8307(10) .
Mo7 O21 1.710(6) .
Mo7 O22 2.053(6) .
Mo7 O23 2.088(6) .
Mo7 S3 2.303(3) .
Mo7 S2 2.313(3) .
Mo7 O24 2.331(7) .
Mo8 O22 1.758(6) .
Mo8 O25 1.761(7) .
Mo8 O26 1.783(7) .
Mo8 O27 2.051(3) .
Mo8 O28 2.053(6) .
Mo8 O29 2.345(6) .
Mo9 O23 1.736(5) .
Mo9 O30 1.768(6) .
Mo9 O31 1.812(6) .
Mo9 O32 1.980(4) .
Mo9 O28 2.035(5) .
Mo9 O33 2.311(6) .
Mo10 O34 1.755(5) 22
Mo10 O34 1.755(5) .
Mo10 O35 1.790(7) .
Mo10 O32 2.093(5) 22
Mo10 O32 2.094(5) .
Mo10 O36 2.395(8) .
Mo11 O37 1.708(9) .
Mo11 O13 2.111(7) .
Mo11 O13 2.111(7) 23
Mo11 S4 2.327(3) 23
Mo11 S4 2.327(3) .
Mo11 O38 2.356(8) .
Mo11 Mo12 2.8306(17) .
Mo12 O39 1.684(8) .
Mo12 O25 2.070(6) 6
Mo12 O25 2.070(6) 20
Mo12 S4 2.327(3) .
Mo12 S4 2.327(3) 23
Mo12 O40 2.336(9) .
Mo13 O41 1.699(5) .
Mo13 O30 2.067(6) .
Mo13 O34 2.089(5) .
Mo13 S6 2.317(3) .
Mo13 S5 2.324(3) .
Mo13 O42 2.366(6) .
Mo13 Mo13 2.8212(16) 23
Mo14 O43 1.722(8) .
Mo14 O27 1.977(8) .
Mo14 O28 1.991(5) 22
Mo14 O28 1.991(5) .
Mo14 O32 2.017(5) .
Mo14 O32 2.017(5) 22
Mo14 O44 2.276(8) .
S1 Mo5 2.315(3) 4
S5 Mo13 2.323(3) 23
S6 Mo13 2.317(3) 23
O2 Mo4 2.048(4) 23
O6 Mo6 2.082(6) 23
O18 C1 1.351(7) .
O20 C3 1.300(12) .
O24 C3 1.254(14) .
O25 Mo12 2.069(6) 21
O27 Mo8 2.051(3) 22
O38 C5 1.245(15) .
O40 C5 1.272(13) .
O42 C7 1.356(8) .
C1 O18 1.351(7) 4
C1 C2 1.497(17) .
C2 H2A 1.1414 .
C2 H2B 1.1416 .
C2 H2C 1.1413 .
C3 C4 1.469(14) .
C4 H4A 0.9800 .
C4 H4B 0.9800 .
C4 H4C 0.9800 .
C5 C6 1.490(16) .
C6 H6A 0.9800 .
C6 H6B 0.9800 .
C6 H6C 0.9800 .
C7 O42 1.355(8) 23
C7 C8 1.518(17) .
C8 H8A 0.9866 .
C8 H8B 0.9864 .
C8 H8C 0.9864 .
Mo15 O45 1.739(8) .
Mo15 O46 1.935(7) .
Mo15 O46 1.935(7) 24
Mo15 O48 2.027(7) 24
Mo15 O48 2.027(7) .
Mo15 O47 2.090(10) .
Mo15 O49 2.343(9) .
Mo16 O50 1.770(8) .
Mo16 O52 1.806(8) .
Mo16 O51 1.824(6) .
Mo16 O47 1.995(3) .
Mo16 O46 2.133(7) 24
Mo16 O53 2.373(6) .
Mo17 O55 1.770(7) .
Mo17 O54 1.779(6) .
Mo17 O56 1.813(8) .
Mo17 O48 1.969(7) .
Mo17 O46 1.987(7) 24
Mo17 O57 2.390(5) .
Mo18 O58 1.748(7) 24
Mo18 O58 1.748(7) .
Mo18 O59 1.777(8) .
Mo18 O48 2.089(7) .
Mo18 O48 2.089(7) 24
Mo18 O60 2.366(8) .
Mo19 O61 1.752(6) .
Mo19 O56 2.039(7) .
Mo19 O58 2.098(7) 24
Mo19 S7 2.300(3) .
Mo19 S8 2.311(4) .
Mo19 O62 2.357(7) .
Mo19 Mo20 2.8293(16) .
Mo20 O63 1.721(6) .
Mo20 O65 2.056(8) .
Mo20 O64 2.056(6) .
Mo20 S8 2.308(3) .
Mo20 S7 2.353(4) .
Mo20 O66 2.361(7) .
Mo21 O67 1.707(6) .
Mo21 O50 2.007(8) .
Mo21 O55 2.055(7) .
Mo21 S9 2.299(4) .
Mo21 S10 2.311(4) .
Mo21 O68 2.333(7) .
Mo21 Mo22 2.8203(19) .
Mo22 O69 1.686(6) .
Mo22 O70 1.993(8) .
Mo22 O71 2.003(8) .
Mo22 S10 2.308(5) .
Mo22 S9 2.313(3) .
Mo22 O72 2.347(7) .
Mo23 O73 1.686(11) .
Mo23 O52 2.020(8) .
Mo23 O52 2.020(8) 24
Mo23 O74 2.262(10) .
Mo23 S11 2.316(4) 24
Mo23 S11 2.316(4) .
Mo23 Mo24 2.831(2) .
Mo24 O75 1.720(11) .
Mo24 O76 2.032(8) .
Mo24 O76 2.032(8) 24
Mo24 O77 2.291(11) .
Mo24 S11 2.312(4) .
Mo24 S11 2.312(4) 24
Mo25 O65 1.787(7) .
Mo25 O78 1.791(7) .
Mo25 O79 1.799(7) .
Mo25 O80 1.977(7) .
Mo25 O81 2.053(7) .
Mo25 O82 2.409(7) .
Mo26 O64 1.762(6) .
Mo26 O83 1.780(6) .
Mo26 O84 1.845(7) .
Mo26 O85 2.039(6) .
Mo26 O80 2.114(7) .
Mo26 O86 2.324(6) .
Mo27 O87 1.802(7) .
Mo27 O88 1.804(7) .
Mo27 O89 1.849(8) .
Mo27 O90 2.063(7) .
Mo27 O85 2.072(6) 6_767
Mo27 O91 2.333(8) .
Mo28 O93 1.736(8) .
Mo28 O92 1.743(8) .
Mo28 O94 1.847(8) .
Mo28 O90 2.018(6) 6_767
Mo28 O95 2.034(7) .
Mo28 O96 2.326(8) .
Mo29 O97 1.730(8) .
Mo29 O98 1.796(7) .
Mo29 O99 1.815(7) .
Mo29 O81 2.023(7) .
Mo29 O95 2.050(7) .
Mo29 O100 2.386(6) .
Mo30 O101 1.716(7) .
Mo30 O85 1.970(7) .
Mo30 O80 1.987(7) .
Mo30 O90 2.004(7) 6_767
Mo30 O95 2.006(8) .
Mo30 O81 2.030(7) .
Mo30 O102 2.334(8) .
Mo31 O103 1.686(6) .
Mo31 O88 2.018(6) .
Mo31 O83 2.054(6) 6_767
Mo31 S12 2.320(4) .
Mo31 S13 2.334(3) .
Mo31 O104 2.341(7) .
Mo31 Mo31 2.823(2) 24
Mo32 O105 1.750(8) .
Mo32 O87 2.021(7) .
Mo32 O92 2.079(8) 6_767
Mo32 S14 2.321(4) .
Mo32 S15 2.349(3) .
Mo32 O106 2.351(8) .
Mo32 Mo33 2.8292(18) .
Mo33 O107 1.695(7) .
Mo33 O108 2.083(8) .
Mo33 O109 2.113(7) .
Mo33 S14 2.304(3) .
Mo33 S15 2.361(5) .
Mo33 O110 2.373(8) .
Mo34 O111 1.729(7) .
Mo34 O93 2.070(8) 6_767
Mo34 O97 2.130(7) 6_767
Mo34 S16 2.312(4) .
Mo34 O112 2.325(8) .
Mo34 S17 2.346(4) .
Mo34 Mo35 2.8305(14) .
Mo35 O113 1.707(7) .
Mo35 O115 2.060(8) .
Mo35 O114 2.070(8) .
Mo35 S16 2.326(4) .
Mo35 S17 2.338(4) .
Mo35 O116 2.340(8) .
Mo36 O118 1.742(9) .
Mo36 O117 1.745(7) .
Mo36 O76 1.787(8) .
Mo36 O119 2.049(4) .
Mo36 O120 2.087(7) .
Mo36 O121 2.375(7) .
Mo37 O109 1.733(7) .
Mo37 O122 1.769(7) .
Mo37 O123 1.802(7) .
Mo37 O124 2.048(8) .
Mo37 O120 2.061(7) 24
Mo37 O125 2.387(7) .
Mo38 O108 1.750(7) .
Mo38 O108 1.751(7) 24
Mo38 O126 1.901(10) .
Mo38 O124 2.047(7) .
Mo38 O124 2.047(7) 24
Mo38 O127 2.380(12) .
Mo39 O128 1.713(9) .
Mo39 O120 1.914(8) .
Mo39 O120 1.914(8) 24
Mo39 O124 1.976(8) .
Mo39 O124 1.976(8) 24
Mo39 O119 2.022(10) .
Mo39 O129 2.308(10) .
Mo40 O130 1.698(7) .
Mo40 O118 2.084(8) 24
Mo40 O122 2.095(7) .
Mo40 S19 2.316(5) .
Mo40 O131 2.317(8) .
Mo40 S18 2.326(4) .
Mo40 Mo41 2.823(2) .
Mo41 O132 1.713(8) .
Mo41 O134 2.009(7) .
Mo41 O133 2.033(8) .
Mo41 S18 2.289(5) .
Mo41 S19 2.322(4) .
Mo41 O135 2.345(8) .
Mo42 O114 1.773(7) .
Mo42 O133 1.782(8) .
Mo42 O136 1.829(8) .
Mo42 O137 2.033(7) .
Mo42 O138 2.078(7) .
Mo42 O139 2.349(8) .
Mo43 O140 1.759(9) .
Mo43 O134 1.809(8) .
Mo43 O71 1.882(9) .
Mo43 O138 2.003(8) .
Mo43 O141 2.019(8) .
Mo43 O142 2.346(7) .
Mo44 O144 1.755(8) .
Mo44 O143 1.765(6) .
Mo44 O70 1.824(7) .
Mo44 O145 2.036(8) .
Mo44 O141 2.096(8) .
Mo44 O146 2.422(6) .
Mo45 O148 1.745(8) .
Mo45 O147 1.753(8) .
Mo45 O149 1.817(6) .
Mo45 O145 2.016(8) .
Mo45 O150 2.060(6) .
Mo45 O151 2.372(6) .
Mo46 O152 1.757(6) .
Mo46 O115 1.791(8) .
Mo46 O153 1.807(8) .
Mo46 O137 2.017(7) .
Mo46 O150 2.058(7) .
Mo46 O154 2.408(6) .
Mo47 O155 1.746(7) .
Mo47 O150 1.943(7) .
Mo47 O141 1.952(8) .
Mo47 O138 2.010(8) .
Mo47 O137 2.037(7) .
Mo47 O145 2.039(8) .
Mo47 O156 2.341(7) .
Mo48 O157 1.719(7) .
Mo48 O153 2.062(8) .
Mo48 O148 2.091(8) .
Mo48 S20 2.291(4) .
Mo48 S20 2.317(4) 6_767
Mo48 O158 2.337(8) .
Mo48 Mo48 2.809(2) 6_767
Mo49 O159 1.756(7) .
Mo49 O144 2.063(8) .
Mo49 O147 2.075(8) .
Mo49 S21 2.300(4) .
Mo49 S22 2.320(4) .
Mo49 O160 2.347(6) .
Mo49 Mo50 2.8324(16) .
Mo50 O161 1.717(7) .
Mo50 O98 2.023(7) .
Mo50 O79 2.038(7) .
Mo50 O162 2.308(6) .
Mo50 S21 2.312(4) .
Mo50 S22 2.315(4) .
S12 Mo31 2.320(4) 24
S13 Mo31 2.334(3) 24
S20 Mo48 2.317(4) 6_767
O46 Mo17 1.987(7) 24
O46 Mo16 2.134(7) 24
O47 Mo16 1.995(3) 24
O58 Mo19 2.098(7) 24
O62 C9 1.312(17) .
O66 C9 1.343(18) .
O68 C11 1.28(2) .
O72 C11 1.29(2) .
O74 C25 1.233(15) .
O77 C25 1.40(2) .
O83 Mo31 2.054(6) 6_767
O85 Mo27 2.072(6) 6_767
O90 Mo30 2.003(7) 6_767
O90 Mo28 2.018(6) 6_767
O92 Mo32 2.079(8) 6_767
O93 Mo34 2.070(8) 6_767
O97 Mo34 2.130(7) 6_767
O104 C13 1.288(10) .
O106 C15 1.319(15) .
O110 C15 1.321(12) .
O112 C17 1.225(16) .
O116 C17 1.268(14) .
O118 Mo40 2.084(8) 24
O119 Mo36 2.049(4) 24
O120 Mo37 2.061(7) 24
O131 C19 1.30(2) .
O135 C19 1.24(2) .
O158 C23 1.352(8) .
O160 C21 1.262(17) .
O162 C21 1.250(18) .
C9 C10 1.515(15) .
C10 H10A 0.9800 .
C10 H10B 0.9800 .
C10 H10C 0.9800 .
C11 C12 1.458(16) .
C12 H12A 0.9800 .
C12 H12B 0.9800 .
C12 H12C 0.9800 .
C13 O104 1.288(10) 24
C13 C14 1.467(16) .
C14 H14A 0.9800 .
C14 H14B 0.9800 .
C14 H14C 0.9800 .
C15 C16 1.483(16) .
C16 H16A 0.9800 .
C16 H16B 0.9800 .
C16 H16C 0.9800 .
C17 C18 1.486(15) .
C18 H18A 0.9800 .
C18 H18B 0.9800 .
C18 H18C 0.9800 .
C19 C20 1.472(16) .
C20 H20A 0.9800 .
C20 H20B 0.9800 .
C20 H20C 0.9800 .
C21 C22 1.493(14) .
C22 H22A 0.9800 .
C22 H22B 0.9800 .
C22 H22C 0.9800 .
C23 O158 1.352(8) 6_767
C23 C24 1.507(17) .
C24 H24A 1.1461 .
C24 H24B 1.1461 .
C24 H24C 1.1461 .
C25 C26 1.507(17) .
C26 H26A 1.0874 .
C26 H26B 1.0860 .
C26 H26C 1.0878 .
